data_4325199
loop_
_publ_author_name
'Lubin Ni'
'Firasat Hussain'
'Bernhard Spingler'
'Stephen Weyeneth'
'Greta R. Patzke'

_publ_contact_author_address
;
University of Zurich
Institute of Inorganic Chemistry
Winterthurerstrasse 190
CH-8057 Zurich
Switzerland
;
_publ_contact_author_email greta.patzke@aci.uzh.ch
_publ_contact_author_name 'Dr Greta R. Patzke'
_publ_section_title
;
 Lanthanoid-Containing Open Wells-Dawson Silicotungstates: Synthesis,
 Crystal Structures, and Properties
;
_journal_name_full 'Inorganic Chemistry'
_journal_page_first 4944
_journal_page_last 4955
_journal_paper_doi 10.1021/ic2001943
_journal_volume 50
_journal_year 2011
_chemical_formula_sum 'Cs3 Na2 O102 Si2 Tb3 W18'
_chemical_formula_weight 5918.95
_chemical_name_systematic
;
 ?
;
_space_group_IT_number 2
_symmetry_cell_setting triclinic
_symmetry_space_group_name_Hall '-P 1'
_symmetry_space_group_name_H-M 'P -1'
_atom_sites_solution_primary direct
_atom_sites_solution_secondary difmap
_audit_creation_method SHELXL-97
_cell_angle_alpha 99.1350(10)
_cell_angle_beta 98.0020(10)
_cell_angle_gamma 93.3890(10)
_cell_formula_units_Z 2
_cell_length_a 12.9462(2)
_cell_length_b 15.7702(2)
_cell_length_c 23.1831(3)
_cell_measurement_reflns_used 79924
_cell_measurement_temperature 183(2)
_cell_measurement_theta_max 32.6675
_cell_measurement_theta_min 2.4826
_cell_volume 4611.63(11)
_computing_cell_refinement 'CrysAlis RED (Oxford, 2007)'
_computing_data_collection 'CrysAlis RED (Oxford, 2007)'
_computing_data_reduction 'CrysAlis RED (Oxford, 2007)'
_computing_molecular_graphics 'ORTEP-3 (Farrugia, 1997)'
_computing_publication_material 'SHELXL-97 (Sheldrick, 2008)'
_computing_structure_refinement 'SHELXL-97 (Sheldrick, 1997)'
_computing_structure_solution 'SIR-97 (Altomare, 1999)'
_diffrn_ambient_temperature 183(2)
_diffrn_detector_area_resol_mean 10.4498
_diffrn_measured_fraction_theta_full 0.999
_diffrn_measured_fraction_theta_max 0.999
_diffrn_measurement_device_type 'Xcalibur, Ruby'
_diffrn_measurement_method '\o oscillation scan'
_diffrn_radiation_monochromator graphite
_diffrn_radiation_source 'fine-focus sealed tube'
_diffrn_radiation_type MoK\a
_diffrn_radiation_wavelength 0.71073
_diffrn_reflns_av_R_equivalents 0.0734
_diffrn_reflns_av_sigmaI/netI 0.0391
_diffrn_reflns_limit_h_max 15
_diffrn_reflns_limit_h_min -15
_diffrn_reflns_limit_k_max 19
_diffrn_reflns_limit_k_min -19
_diffrn_reflns_limit_l_max 28
_diffrn_reflns_limit_l_min -28
_diffrn_reflns_number 203696
_diffrn_reflns_theta_full 25.68
_diffrn_reflns_theta_max 25.68
_diffrn_reflns_theta_min 2.49
_exptl_absorpt_coefficient_mu 25.939
_exptl_absorpt_correction_T_max 0.1626
_exptl_absorpt_correction_T_min 0.0400
_exptl_absorpt_correction_type multi-scan
_exptl_absorpt_process_details
;
CrysAlisPro, Oxford Diffraction Ltd.,
Version 1.171.33.52 (release 06-11-2009 CrysAlis171 .NET)
(compiled Nov  6 2009,16:24:50)
empirical absorption correction using spherical harmonics,
 implemented in SCALE3 ABSPACK scaling algorithm.
;
_exptl_crystal_colour COLORLESS
_exptl_crystal_density_diffrn 4.263
_exptl_crystal_description BLOCK
_exptl_crystal_F_000 5116
_exptl_crystal_size_max 0.23
_exptl_crystal_size_mid 0.22
_exptl_crystal_size_min 0.11
_refine_diff_density_max 5.037
_refine_diff_density_min -3.472
_refine_diff_density_rms 0.377
_refine_ls_extinction_method none
_refine_ls_goodness_of_fit_ref 1.065
_refine_ls_matrix_type full
_refine_ls_number_parameters 677
_refine_ls_number_reflns 17496
_refine_ls_number_restraints 0
_refine_ls_restrained_S_all 1.065
_refine_ls_R_factor_all 0.0545
_refine_ls_R_factor_gt 0.0414
_refine_ls_shift/su_max 0.001
_refine_ls_shift/su_mean 0.000
_refine_ls_structure_factor_coef Fsqd
_refine_ls_weighting_details 'calc w=1/[\s^2^(Fo^2^)+(0.0456P)^2^+150.7072P] where P=(Fo^2^+2Fc^2^)/3'
_refine_ls_weighting_scheme calc
_refine_ls_wR_factor_gt 0.0986
_refine_ls_wR_factor_ref 0.1019
_reflns_number_gt 14255
_reflns_number_total 17496
_reflns_threshold_expression >2sigma(I)
_cod_data_source_file ic2001943_si_002_Tb2.cif
_cod_data_source_block Tb_2
_cod_database_code 4325199

loop_
_symmetry_equiv_pos_as_xyz
'x, y, z'
'-x, -y, -z'

loop_
_atom_site_label
_atom_site_type_symbol
_atom_site_fract_x
_atom_site_fract_y
_atom_site_fract_z
_atom_site_U_iso_or_equiv
_atom_site_adp_type
_atom_site_occupancy
_atom_site_symmetry_multiplicity
_atom_site_calc_flag
_atom_site_refinement_flags
O1 O 0.3109(8) 0.3832(7) 0.8521(4) 0.019(2) Uiso 1 1 d .
O1T O 0.1435(8) 0.4171(7) 0.7716(4) 0.019(2) Uiso 1 1 d .
O2 O 0.1131(8) 0.3390(7) 0.8685(4) 0.019(2) Uiso 1 1 d .
O2T O 0.4816(8) 0.3942(7) 0.9441(5) 0.023(2) Uiso 1 1 d .
O3 O 0.2768(8) 0.3361(7) 0.9526(4) 0.018(2) Uiso 1 1 d .
O3T O 0.0753(8) 0.3202(7) 0.9820(5) 0.025(3) Uiso 1 1 d .
O4 O 0.0720(8) 0.2396(7) 0.7636(4) 0.020(2) Uiso 1 1 d .
O4T O 0.2913(8) 0.2275(7) 0.6318(4) 0.020(2) Uiso 1 1 d .
O5 O 0.2616(8) 0.2745(7) 0.7467(4) 0.016(2) Uiso 1 1 d .
O5T O 0.6308(8) 0.1988(7) 0.8011(5) 0.023(2) Uiso 1 1 d .
O6 O 0.4547(8) 0.2659(7) 0.8420(5) 0.021(2) Uiso 1 1 d .
O6T O 0.5699(7) 0.1150(6) 0.9836(4) 0.014(2) Uiso 1 1 d .
O7 O 0.2453(7) 0.2273(6) 0.8577(4) 0.013(2) Uiso 1 1 d .
O7T O 0.1681(8) 0.0516(7) 1.0304(5) 0.024(2) Uiso 1 1 d .
O8 O 0.4262(8) 0.2214(7) 0.9439(4) 0.018(2) Uiso 1 1 d .
O8T O -0.1211(8) 0.0628(7) 0.8760(5) 0.020(2) Uiso 1 1 d .
O9 O 0.1947(8) 0.1782(7) 0.9644(4) 0.018(2) Uiso 1 1 d .
O9T O -0.0550(8) 0.1514(7) 0.6657(5) 0.022(2) Uiso 1 1 d .
O10 O 0.0369(8) 0.1838(7) 0.8824(4) 0.019(2) Uiso 1 1 d .
O10T O -0.1910(8) -0.1552(7) 0.8085(5) 0.022(2) Uiso 1 1 d .
O11 O 0.3602(7) 0.0908(6) 0.9928(4) 0.013(2) Uiso 1 1 d .
O11T O -0.1268(8) -0.0565(7) 0.5971(5) 0.025(3) Uiso 1 1 d .
O12 O 0.5003(7) 0.1111(6) 0.8639(4) 0.015(2) Uiso 1 1 d .
O12T O 0.1472(8) -0.1678(7) 0.4975(5) 0.025(3) Uiso 1 1 d .
O13 O 0.4444(8) 0.2133(7) 0.7276(4) 0.017(2) Uiso 1 1 d .
O13T O 0.4150(8) -0.3787(7) 0.6066(4) 0.020(2) Uiso 1 1 d .
O14 O 0.1601(8) 0.1305(7) 0.6895(4) 0.017(2) Uiso 1 1 d .
O14T O 0.3752(8) -0.4440(7) 0.7911(4) 0.018(2) Uiso 1 1 d .
O15 O -0.0636(7) 0.1020(6) 0.7743(4) 0.015(2) Uiso 1 1 d .
O15T O 0.0325(8) -0.3406(7) 0.8979(5) 0.021(2) Uiso 1 1 d .
O16 O 0.0889(7) 0.0349(6) 0.9099(4) 0.013(2) Uiso 1 1 d .
O16T O -0.1977(9) -0.4508(7) 0.7249(5) 0.026(3) Uiso 1 1 d .
O17 O 0.2955(7) 0.0735(6) 0.8814(4) 0.013(2) Uiso 1 1 d .
O17T O -0.1466(8) -0.3519(7) 0.5126(5) 0.021(2) Uiso 1 1 d .
O18 O 0.3266(7) 0.1210(6) 0.7777(4) 0.015(2) Uiso 1 1 d .
O18T O 0.1260(8) -0.5674(7) 0.6090(4) 0.017(2) Uiso 1 1 d .
O19 O 0.1307(7) 0.0845(6) 0.7990(4) 0.015(2) Uiso 1 1 d .
O20 O 0.2464(7) -0.0588(6) 0.9488(4) 0.015(2) Uiso 1 1 d .
O21 O 0.4506(7) -0.0257(6) 0.9169(4) 0.014(2) Uiso 1 1 d .
O22 O 0.5060(8) 0.0564(7) 0.7468(4) 0.019(2) Uiso 1 1 d .
O23 O 0.3420(8) 0.0716(7) 0.6590(4) 0.017(2) Uiso 1 1 d .
O24 O 0.0235(8) 0.0028(7) 0.6916(5) 0.023(2) Uiso 1 1 d .
O25 O -0.0149(8) -0.0510(7) 0.8077(4) 0.018(2) Uiso 1 1 d .
O26 O 0.1942(8) -0.2289(7) 0.8929(4) 0.017(2) Uiso 1 1 d .
O27 O 0.3656(8) -0.2743(7) 0.8354(4) 0.017(2) Uiso 1 1 d .
O28 O 0.4179(8) -0.2072(7) 0.6525(5) 0.022(2) Uiso 1 1 d .
O29 O 0.2796(8) -0.1016(7) 0.5995(4) 0.020(2) Uiso 1 1 d .
O30 O 0.0706(8) -0.1188(7) 0.6061(4) 0.017(2) Uiso 1 1 d .
O31 O -0.1357(7) -0.1131(6) 0.7042(4) 0.015(2) Uiso 1 1 d .
O32 O 0.0089(8) -0.2132(7) 0.8250(4) 0.018(2) Uiso 1 1 d .
O33 O 0.1932(7) -0.3866(6) 0.8302(4) 0.012(2) Uiso 1 1 d .
O34 O 0.3439(7) -0.3279(6) 0.7145(4) 0.014(2) Uiso 1 1 d .
O35 O 0.2654(8) -0.2752(7) 0.5622(4) 0.018(2) Uiso 1 1 d .
O36 O 0.2046(7) -0.2243(6) 0.6615(4) 0.013(2) Uiso 1 1 d .
O37 O 0.1740(7) -0.2696(6) 0.7655(4) 0.011(2) Uiso 1 1 d .
O38 O 0.0453(7) -0.1677(6) 0.7155(4) 0.012(2) Uiso 1 1 d .
O39 O -0.1258(7) -0.2759(6) 0.7288(4) 0.012(2) Uiso 1 1 d .
O40 O 0.0425(7) -0.3313(6) 0.6677(4) 0.012(2) Uiso 1 1 d .
O41 O -0.0976(8) -0.2218(7) 0.6102(4) 0.016(2) Uiso 1 1 d .
O42 O 0.0582(8) -0.2819(7) 0.5583(4) 0.016(2) Uiso 1 1 d .
O43 O 0.2095(8) -0.3998(7) 0.6193(4) 0.016(2) Uiso 1 1 d .
O44 O 0.1846(7) -0.4491(6) 0.7172(4) 0.014(2) Uiso 1 1 d .
O45 O -0.0008(7) -0.3767(6) 0.7776(4) 0.013(2) Uiso 1 1 d .
O46 O -0.1477(8) -0.3843(7) 0.6272(4) 0.018(2) Uiso 1 1 d .
O47 O 0.0046(8) -0.4435(7) 0.5698(4) 0.016(2) Uiso 1 1 d .
O48 O -0.0170(7) -0.4883(6) 0.6760(4) 0.015(2) Uiso 1 1 d .
O49 O 0.2867(9) -0.1097(8) 0.8301(5) 0.027(3) Uiso 1 1 d .
O50 O 0.5398(9) -0.1881(8) 0.9103(5) 0.028(3) Uiso 1 1 d .
O51 O 0.4558(11) -0.1196(9) 0.7670(6) 0.045(3) Uiso 1 1 d .
O52 O 0.2657(10) -0.0513(8) 0.7199(5) 0.036(3) Uiso 1 1 d .
O53 O 0.6084(9) -0.0853(8) 0.6897(5) 0.033(3) Uiso 1 1 d .
O54 O 0.186(2) -0.279(2) 1.0314(13) 0.140(10) Uiso 1 1 d .
O55 O 0.3226(8) 0.4194(7) 0.6687(5) 0.026(3) Uiso 1 1 d .
O56 O 0.4270(10) 0.3237(9) 0.5742(6) 0.040(3) Uiso 1 1 d .
O57 O 0.3121(9) 0.4630(8) 0.5458(5) 0.031(3) Uiso 1 1 d .
O58 O 0.2478(10) 0.2065(8) 0.5032(6) 0.036(3) Uiso 1 1 d .
O59 O 0.0826(11) 0.2553(9) 0.5832(6) 0.046(3) Uiso 1 1 d .
O60 O -0.5328(10) -0.6009(9) 0.7629(6) 0.039(3) Uiso 1 1 d .
O61 O -0.2595(15) -0.0410(13) 0.4696(9) 0.083(6) Uiso 1 1 d .
O62 O -0.199(2) -0.2599(19) 0.8986(12) 0.132(9) Uiso 1 1 d .
O63 O -0.205(3) -0.409(3) 0.8708(17) 0.191(15) Uiso 1 1 d .
O64 O -0.0511(15) -0.5373(13) 0.8409(9) 0.083(6) Uiso 1 1 d .
O65 O 0.0813(11) -0.3342(10) 0.3328(7) 0.050(4) Uiso 1 1 d .
O66 O 0.187(2) -0.213(2) 0.3966(14) 0.151(11) Uiso 1 1 d .
O67 O 0.319(4) -0.293(4) 0.446(2) 0.28(2) Uiso 1 1 d .
O68 O -0.336(3) -0.473(3) 0.5819(19) 0.217(17) Uiso 1 1 d .
O69 O 0.3800(9) -0.2853(8) 0.9695(5) 0.030(3) Uiso 1 1 d .
O70 O -0.3926(16) -0.2593(14) 0.7610(9) 0.087(6) Uiso 1 1 d .
O71 O 0.7323(11) 0.0630(10) 0.7285(6) 0.052(4) Uiso 1 1 d .
O72 O -0.0443(9) -0.0602(8) 0.4592(5) 0.032(3) Uiso 1 1 d .
O73 O 0.4965(16) -0.0223(13) 0.5941(9) 0.084(6) Uiso 1 1 d .
O74 O 0.1478(19) -0.0694(17) 0.4369(11) 0.114(8) Uiso 1 1 d .
O75 O 0.2766(17) -0.0841(15) 0.4055(10) 0.095(7) Uiso 1 1 d .
O76 O -0.555(3) -0.231(2) 0.3638(16) 0.176(13) Uiso 1 1 d .
O77 O -0.435(4) -0.345(3) 0.540(2) 0.25(2) Uiso 1 1 d .
O78 O 0.692(8) 0.431(7) 0.777(5) 0.55(6) Uiso 1 1 d .
O79 O 0.349(3) 0.469(2) 1.0467(16) 0.180(14) Uiso 1 1 d .
O80 O -0.1460(9) -0.7194(7) 0.8351(5) 0.025(3) Uiso 1 1 d .
O81 O 0.445(3) -0.440(2) 0.9153(15) 0.162(12) Uiso 1 1 d .
O82 O 0.261(2) -0.458(2) 0.9265(13) 0.148(11) Uiso 1 1 d .
O83 O 0.6748(12) -0.2427(11) 0.6490(7) 0.060(4) Uiso 1 1 d .
O84 O 0.568(2) -0.3597(18) 0.8732(12) 0.127(9) Uiso 1 1 d .
Na1A Na -0.0392(7) -0.4373(6) 0.9498(4) 0.025(2) Uiso 0.70 1 d P
Na1B Na 0.0505(14) -0.4084(12) 0.9812(8) 0.016(4) Uiso 0.30 1 d P
Na2 Na -0.1030(8) -0.6422(6) 0.7255(5) 0.065(3) Uani 1 1 d .
Si1 Si 0.2499(3) 0.1239(2) 0.82852(16) 0.0095(8) Uani 1 1 d .
Si2 Si 0.1190(3) -0.2467(3) 0.70321(16) 0.0114(8) Uani 1 1 d .
Cs1 Cs 0.66139(8) -0.03187(8) 0.85557(5) 0.0319(3) Uani 1 1 d .
Cs2 Cs 0.04410(10) -0.14913(8) 0.98369(6) 0.0405(3) Uani 1 1 d .
Cs3 Cs -0.4409(4) -0.4419(5) 0.7071(3) 0.135(2) Uani 0.50 1 d P
Cs4A Cs 0.1674(10) -0.4291(9) 0.4753(6) 0.151(4) Uiso 0.30 1 d P
Cs4B Cs 0.1440(7) -0.3946(6) 0.4564(4) 0.059(2) Uiso 0.20 1 d P
Tb1A Tb 0.42446(16) -0.05712(13) 0.67613(7) 0.0159(3) Uani 0.80 1 d P
Tb1B Tb 0.4388(6) -0.0479(5) 0.6577(3) 0.0135(13) Uani 0.20 1 d P
Tb2 Tb 0.35981(5) -0.16121(5) 0.91696(3) 0.01425(15) Uani 1 1 d .
Tb3 Tb 0.24440(6) 0.33308(5) 0.57612(3) 0.01483(15) Uani 1 1 d .
W1 W 0.19122(5) 0.33103(4) 0.80252(2) 0.01440(13) Uani 1 1 d .
W2 W 0.39311(5) 0.31051(4) 0.90576(2) 0.01481(13) Uani 1 1 d .
W3 W 0.14561(5) 0.26886(4) 0.92985(3) 0.01747(14) Uani 1 1 d .
W4 W 0.30261(5) 0.17070(4) 0.69165(2) 0.01390(13) Uani 1 1 d .
W5 W 0.50088(5) 0.15787(4) 0.79192(2) 0.01357(13) Uani 1 1 d .
W6 W 0.45256(4) 0.08810(4) 0.93334(2) 0.01213(12) Uani 1 1 d .
W7 W 0.21674(5) 0.05026(4) 0.96440(2) 0.01326(13) Uani 1 1 d .
W8 W -0.00446(5) 0.06605(4) 0.84804(3) 0.01688(13) Uani 1 1 d .
W9 W 0.03516(5) 0.13067(4) 0.72354(2) 0.01462(13) Uani 1 1 d .
W10 W -0.08276(5) -0.16090(4) 0.77264(3) 0.01719(14) Uani 1 1 d .
W11 W -0.04187(5) -0.09716(4) 0.64905(2) 0.01461(13) Uani 1 1 d .
W12 W 0.17540(5) -0.18160(4) 0.57122(2) 0.01545(13) Uani 1 1 d .
W13 W 0.33462(5) -0.30212(4) 0.63564(2) 0.01391(13) Uani 1 1 d .
W14 W 0.29783(4) -0.35829(4) 0.78258(2) 0.01211(12) Uani 1 1 d .
W15 W 0.09580(4) -0.30093(4) 0.84523(2) 0.01257(12) Uani 1 1 d .
W16 W -0.09320(5) -0.39345(4) 0.70819(2) 0.01504(13) Uani 1 1 d .
W17 W -0.06122(5) -0.32806(4) 0.57892(2) 0.01337(13) Uani 1 1 d .
W18 W 0.09906(5) -0.46212(4) 0.63362(2) 0.01258(12) Uani 1 1 d .

loop_
_atom_site_aniso_label
_atom_site_aniso_U_11
_atom_site_aniso_U_22
_atom_site_aniso_U_33
_atom_site_aniso_U_23
_atom_site_aniso_U_13
_atom_site_aniso_U_12
Na2 0.068(6) 0.047(6) 0.083(7) 0.028(5) 0.000(5) 0.020(5)
Si1 0.0112(18) 0.009(2) 0.0069(17) 0.0002(15) -0.0002(14) 0.0005(15)
Si2 0.0135(19) 0.010(2) 0.0104(18) 0.0009(15) 0.0011(15) -0.0009(15)
Cs1 0.0248(5) 0.0328(6) 0.0392(6) 0.0047(5) 0.0086(5) 0.0071(5)
Cs2 0.0473(7) 0.0317(7) 0.0439(7) -0.0046(5) 0.0273(6) -0.0054(5)
Cs3 0.074(3) 0.199(7) 0.156(5) 0.088(5) 0.026(3) 0.029(3)
Tb1A 0.0201(8) 0.0126(7) 0.0139(9) 0.0019(6) -0.0003(6) -0.0013(5)
Tb1B 0.018(3) 0.011(2) 0.014(4) 0.008(2) 0.006(2) 0.0000(18)
Tb2 0.0186(4) 0.0115(4) 0.0105(3) 0.0000(3) -0.0022(3) -0.0013(3)
Tb3 0.0202(4) 0.0128(4) 0.0104(3) 0.0019(3) -0.0009(3) -0.0004(3)
W1 0.0221(3) 0.0093(3) 0.0118(3) 0.0024(2) 0.0020(2) 0.0017(2)
W2 0.0229(3) 0.0099(3) 0.0103(3) 0.0006(2) 0.0000(2) 0.0001(2)
W3 0.0272(3) 0.0146(3) 0.0125(3) 0.0020(2) 0.0082(2) 0.0058(3)
W4 0.0223(3) 0.0116(3) 0.0076(3) 0.0022(2) 0.0009(2) 0.0013(2)
W5 0.0170(3) 0.0131(3) 0.0101(3) 0.0017(2) 0.0015(2) -0.0007(2)
W6 0.0162(3) 0.0107(3) 0.0082(3) 0.0013(2) -0.0013(2) -0.0008(2)
W7 0.0187(3) 0.0119(3) 0.0088(3) 0.0012(2) 0.0023(2) -0.0005(2)
W8 0.0164(3) 0.0217(3) 0.0128(3) 0.0034(2) 0.0026(2) 0.0021(2)
W9 0.0191(3) 0.0119(3) 0.0117(3) 0.0019(2) -0.0014(2) 0.0012(2)
W10 0.0190(3) 0.0190(3) 0.0148(3) 0.0034(2) 0.0046(2) 0.0056(3)
W11 0.0196(3) 0.0111(3) 0.0114(3) 0.0009(2) -0.0024(2) 0.0009(2)
W12 0.0214(3) 0.0156(3) 0.0088(3) 0.0031(2) 0.0005(2) -0.0021(2)
W13 0.0180(3) 0.0129(3) 0.0105(3) 0.0010(2) 0.0030(2) -0.0012(2)
W14 0.0161(3) 0.0106(3) 0.0082(3) 0.0001(2) -0.0007(2) -0.0002(2)
W15 0.0176(3) 0.0119(3) 0.0074(3) 0.0006(2) 0.0017(2) -0.0023(2)
W16 0.0158(3) 0.0163(3) 0.0115(3) 0.0011(2) 0.0001(2) -0.0031(2)
W17 0.0182(3) 0.0112(3) 0.0085(3) -0.0002(2) -0.0029(2) -0.0005(2)
W18 0.0179(3) 0.0091(3) 0.0093(3) 0.0002(2) 0.0000(2) -0.0010(2)

loop_
_atom_type_symbol
_atom_type_description
_atom_type_scat_dispersion_real
_atom_type_scat_dispersion_imag
_atom_type_scat_source
O O 0.0106 0.0060 'International Tables Vol C Tables 4.2.6.8 and 6.1.1.4'
Na Na 0.0362 0.0249 'International Tables Vol C Tables 4.2.6.8 and 6.1.1.4'
Si Si 0.0817 0.0704 'International Tables Vol C Tables 4.2.6.8 and 6.1.1.4'
Cs Cs -0.3680 2.1192 'International Tables Vol C Tables 4.2.6.8 and 6.1.1.4'
Tb Tb -0.1723 4.1537 'International Tables Vol C Tables 4.2.6.8 and 6.1.1.4'
W W -0.8490 6.8722 'International Tables Vol C Tables 4.2.6.8 and 6.1.1.4'

loop_
_geom_angle_atom_site_label_1
_geom_angle_atom_site_label_2
_geom_angle_atom_site_label_3
_geom_angle
_geom_angle_site_symmetry_1
_geom_angle_site_symmetry_3
W1 O1 W2 118.1(5) . .
W1 O2 W3 120.0(5) . .
W3 O3 W2 119.3(5) . .
W3 O3T Na1A 154.2(7) . 2_557
W3 O3T Na1B 157.4(8) . 2_557
Na1A O3T Na1B 31.9(5) 2_557 2_557
W3 O3T Cs2 98.9(5) . 2_557
Na1A O3T Cs2 105.6(4) 2_557 2_557
Na1B O3T Cs2 91.0(6) 2_557 2_557
W9 O4 W1 147.0(6) . .
W4 O4T Tb3 159.2(6) . .
W1 O5 W4 156.5(6) . .
W2 O6 W5 147.6(6) . .
W6 O6T Tb2 144.5(5) . 2_657
Si1 O7 W3 122.2(5) . .
Si1 O7 W2 121.4(5) . .
W3 O7 W2 94.7(3) . .
Si1 O7 W1 123.4(5) . .
W3 O7 W1 94.1(3) . .
W2 O7 W1 93.5(4) . .
W7 O7T Cs2 105.6(4) . 2_557
W7 O7T Cs1 115.8(5) . 2_657
Cs2 O7T Cs1 133.1(3) 2_557 2_657
W7 O7T Cs2 91.9(4) . .
Cs2 O7T Cs2 94.5(3) 2_557 .
Cs1 O7T Cs2 104.8(3) 2_657 .
W2 O8 W6 145.1(5) . .
W8 O8T Cs1 142.7(5) . 1_455
W8 O8T Cs2 101.5(4) . 2_557
Cs1 O8T Cs2 112.4(3) 1_455 2_557
W3 O9 W7 153.2(6) . .
W3 O9 Cs2 89.8(3) . 2_557
W7 O9 Cs2 89.8(3) . 2_557
W8 O10 W3 148.0(6) . .
W8 O10 Cs2 90.5(4) . 2_557
W3 O10 Cs2 87.3(3) . 2_557
W10 O10T Cs1 142.3(6) . 1_455
W7 O11 W6 116.1(5) . .
W7 O11 Tb2 167.7(4) . 2_657
W6 O11 Tb2 75.3(3) . 2_657
W7 O11 Tb2 73.5(3) . .
W6 O11 Tb2 73.3(3) . .
Tb2 O11 Tb2 107.2(2) 2_657 .
W6 O12 W5 157.8(6) . .
W6 O12 Cs1 97.1(4) . .
W5 O12 Cs1 104.3(4) . .
W12 O12T Cs4B 88.1(4) . .
W5 O13 W4 114.6(5) . .
W13 O13T Cs3 111.0(5) . 1_655
W9 O14 W4 150.8(6) . .
W14 O14T Cs3 109.7(4) . 1_655
W9 O15 W8 116.2(5) . .
W15 O15T Na1A 160.3(6) . .
W15 O15T Na1B 146.1(7) . .
Na1A O15T Na1B 32.3(5) . .
W15 O15T Cs2 93.8(4) . .
Na1A O15T Cs2 105.3(4) . .
Na1B O15T Cs2 90.6(6) . .
W8 O16 W7 153.0(6) . .
W8 O16 Cs2 90.9(3) . 2_557
W7 O16 Cs2 91.4(3) . 2_557
W8 O16 Cs2 125.3(4) . .
W7 O16 Cs2 81.7(3) . .
Cs2 O16 Cs2 85.5(2) 2_557 .
W16 O16T Cs3 135.9(6) . .
Si1 O17 W6 128.9(6) . .
Si1 O17 W7 127.5(5) . .
W6 O17 W7 91.7(3) . .
Si1 O17 Tb2 142.9(5) . .
W6 O17 Tb2 73.1(2) . .
W7 O17 Tb2 71.9(2) . .
W17 O17T Tb3 159.8(6) . 2_556
W17 O17T Cs4A 90.9(4) . 2_546
Tb3 O17T Cs4A 109.2(4) 2_556 2_546
Si1 O18 W4 128.9(5) . .
Si1 O18 W5 127.0(5) . .
W4 O18 W5 92.4(4) . .
W18 O18T Tb3 150.0(6) . 1_545
W18 O18T Cs4B 86.8(4) . 2_546
Tb3 O18T Cs4B 118.3(4) 1_545 2_546
Si1 O19 W9 124.5(6) . .
Si1 O19 W8 126.1(5) . .
W9 O19 W8 94.9(4) . .
W7 O20 Tb2 150.1(5) . .
W7 O20 Cs2 99.0(4) . .
Tb2 O20 Cs2 110.9(4) . .
W6 O21 Tb2 147.3(5) . .
W6 O21 Cs1 96.6(4) . .
Tb2 O21 Cs1 116.0(3) . .
W5 O22 Tb1A 149.9(6) . .
W5 O22 Tb1B 149.6(6) . .
Tb1A O22 Tb1B 12.32(14) . .
W5 O22 Cs1 95.5(4) . .
Tb1A O22 Cs1 107.5(4) . .
Tb1B O22 Cs1 113.8(4) . .
W4 O23 Tb1B 154.2(6) . .
W4 O23 Tb1A 145.9(5) . .
Tb1B O23 Tb1A 12.61(13) . .
W11 O24 W9 154.5(6) . .
W10 O25 W8 156.4(6) . .
W15 O26 Tb2 152.4(5) . .
W15 O26 Cs2 96.4(4) . .
Tb2 O26 Cs2 110.9(4) . .
W14 O27 Tb2 148.0(5) . .
W13 O28 Tb1A 144.4(6) . .
W13 O28 Tb1B 147.9(6) . .
Tb1A O28 Tb1B 11.97(14) . .
W12 O29 Tb1B 154.0(6) . .
W12 O29 Tb1A 144.8(6) . .
Tb1B O29 Tb1A 12.76(13) . .
W11 O30 W12 158.6(6) . .
W11 O31 W10 117.6(5) . .
W10 O32 W15 154.2(6) . .
W10 O32 Cs2 123.0(4) . .
W15 O32 Cs2 82.2(3) . .
W15 O33 W14 115.6(5) . .
W15 O33 Tb2 71.7(3) . .
W14 O33 Tb2 72.6(3) . .
W14 O34 W13 158.2(6) . .
W14 O34 Cs3 101.2(4) . 1_655
W13 O34 Cs3 95.5(3) . 1_655
W13 O35 W12 114.6(5) . .
W13 O35 Cs4A 114.2(5) . .
W12 O35 Cs4A 113.6(5) . .
W13 O35 Cs4B 129.4(5) . .
W12 O35 Cs4B 101.5(4) . .
Cs4A O35 Cs4B 15.3(3) . .
Si2 O36 W13 127.7(5) . .
Si2 O36 W12 128.1(5) . .
W13 O36 W12 92.1(3) . .
Si2 O37 W14 129.5(5) . .
Si2 O37 W15 128.7(5) . .
W14 O37 W15 91.6(3) . .
Si2 O37 Tb2 141.5(5) . .
W14 O37 Tb2 72.8(2) . .
W15 O37 Tb2 71.2(2) . .
Si2 O38 W11 128.0(5) . .
Si2 O38 W10 126.7(5) . .
W11 O38 W10 93.3(3) . .
W16 O39 W10 148.3(5) . .
Si2 O40 W18 124.9(5) . .
Si2 O40 W17 121.6(5) . .
W18 O40 W17 92.6(3) . .
Si2 O40 W16 122.6(5) . .
W18 O40 W16 93.0(3) . .
W17 O40 W16 93.7(3) . .
W17 O41 W11 145.1(5) . .
W17 O42 W12 149.3(6) . .
W17 O42 Cs4B 114.9(5) . .
W12 O42 Cs4B 95.8(4) . .
W17 O42 Cs4A 110.7(5) . .
W12 O42 Cs4A 99.1(4) . .
Cs4B O42 Cs4A 14.0(2) . .
W18 O43 W13 157.7(6) . .
W18 O43 Cs4A 100.7(4) . .
W13 O43 Cs4A 99.5(4) . .
W18 O43 Cs4B 102.6(4) . .
W13 O43 Cs4B 95.7(4) . .
Cs4A O43 Cs4B 10.1(3) . .
W18 O44 W14 142.1(5) . .
W16 O45 W15 152.6(6) . .
W16 O46 W17 120.7(5) . .
W16 O46 Cs4A 116.3(5) . 2_546
W17 O46 Cs4A 89.0(4) . 2_546
W16 O46 Cs4B 104.3(4) . 2_546
W17 O46 Cs4B 95.3(4) . 2_546
Cs4A O46 Cs4B 12.1(2) 2_546 2_546
W18 O47 W17 116.3(5) . .
W18 O47 Cs4A 118.2(5) . 2_546
W17 O47 Cs4A 105.1(5) . 2_546
W18 O47 Cs4B 103.2(4) . 2_546
W17 O47 Cs4B 116.9(4) . 2_546
Cs4A O47 Cs4B 15.2(3) 2_546 2_546
W18 O47 Cs4A 98.8(4) . .
W17 O47 Cs4A 105.2(4) . .
Cs4A O47 Cs4A 112.6(4) 2_546 .
Cs4B O47 Cs4A 115.3(4) 2_546 .
W18 O47 Cs4B 109.1(4) . .
W17 O47 Cs4B 93.7(4) . .
Cs4A O47 Cs4B 111.7(4) 2_546 .
Cs4B O47 Cs4B 117.9(3) 2_546 .
Cs4A O47 Cs4B 12.6(2) . .
W16 O48 W18 118.3(5) . .
W16 O48 Cs4B 113.6(4) . 2_546
W18 O48 Cs4B 87.3(3) . 2_546
W16 O48 Cs4A 104.6(4) . 2_546
W18 O48 Cs4A 85.0(4) . 2_546
Cs4B O48 Cs4A 11.8(2) 2_546 2_546
Tb2 O50 Cs1 111.3(4) . .
Tb1A O51 Cs1 113.3(5) . .
Tb1A O51 Tb2 148.4(5) . .
Cs1 O51 Tb2 82.7(3) . .
Tb1A O52 Tb1B 7.10(19) . .
Tb1B O53 Tb1A 12.49(13) . .
Tb1B O53 Cs1 108.4(4) . .
Tb1A O53 Cs1 98.1(4) . .
Na1B O54 Cs2 91.6(9) . .
Tb3 O55 Cs3 130.9(4) . 1_665
Tb3 O57 Cs4A 121.2(5) . 1_565
Na1A O64 Na2 169.9(8) . .
Na2 O65 Cs4B 136.3(9) 2_546 .
Cs4B O67 Cs4A 14.8(4) . .
Cs4A O68 Cs3 141.7(15) 2_546 .
Cs4A O68 Cs4B 12.3(3) 2_546 2_546
Cs3 O68 Cs4B 129.5(13) . 2_546
Tb1B O73 Tb1A 1.0(3) . .
Na1B Na1A O15T 74.9(10) . .
Na1B Na1A O3T 74.8(9) . 2_557
O15T Na1A O3T 88.8(5) . 2_557
Na1B Na1A O63 147.8(14) . .
O15T Na1A O63 76.4(9) . .
O3T Na1A O63 90.3(9) 2_557 .
Na1B Na1A O64 121.1(10) . .
O15T Na1A O64 79.1(6) . .
O3T Na1A O64 155.7(6) 2_557 .
O63 Na1A O64 66.5(9) . .
Na1B Na1A Na1B 90.4(10) . 2_547
O15T Na1A Na1B 158.0(6) . 2_547
O3T Na1A Na1B 103.2(5) 2_557 2_547
O63 Na1A Na1B 121.1(10) . 2_547
O64 Na1A Na1B 95.4(6) . 2_547
Na1B Na1A Na1A 67.8(9) . 2_547
O15T Na1A Na1A 139.3(6) . 2_547
O3T Na1A Na1A 96.3(5) 2_557 2_547
O63 Na1A Na1A 143.5(10) . 2_547
O64 Na1A Na1A 106.6(6) . 2_547
Na1B Na1A Na1A 22.6(4) 2_547 2_547
Na1B Na1A Cs2 62.2(9) . .
O15T Na1A Cs2 45.1(3) . .
O3T Na1A Cs2 44.5(3) 2_557 .
O63 Na1A Cs2 87.1(9) . .
O64 Na1A Cs2 123.1(5) . .
Na1B Na1A Cs2 140.1(4) 2_547 .
Na1A Na1A Cs2 122.0(4) 2_547 .
Na1A Na1B O15T 72.8(9) . .
Na1A Na1B O3T 73.3(9) . 2_557
O15T Na1B O3T 87.8(7) . 2_557
Na1A Na1B O54 150.0(14) . .
O15T Na1B O54 86.4(9) . .
O3T Na1B O54 84.9(9) 2_557 .
Na1A Na1B Na1A 89.6(10) . 2_547
O15T Na1B Na1A 156.0(8) . 2_547
O3T Na1B Na1A 102.9(7) 2_557 2_547
O54 Na1B Na1A 115.6(9) . 2_547
Na1A Na1B Na1B 67.2(10) . 2_547
O15T Na1B Na1B 136.8(10) . 2_547
O3T Na1B Na1B 95.5(9) 2_557 2_547
O54 Na1B Na1B 136.9(12) . 2_547
Na1A Na1B Na1B 22.5(4) 2_547 2_547
Na1A Na1B Cs2 101.5(10) . .
O15T Na1B Cs2 54.4(5) . .
O3T Na1B Cs2 53.7(5) 2_557 .
O54 Na1B Cs2 48.5(7) . .
Na1A Na1B Cs2 147.9(6) 2_547 .
Na1B Na1B Cs2 149.0(8) 2_547 .
O65 Na2 O64 149.6(10) 2_546 .
O65 Na2 Cs4B 30.6(7) 2_546 2_546
O64 Na2 Cs4B 137.7(5) . 2_546
O65 Na2 Cs4A 36.7(7) 2_546 2_546
O64 Na2 Cs4A 132.6(5) . 2_546
Cs4B Na2 Cs4A 6.26(19) 2_546 2_546
O17 Si1 O18 111.7(5) . .
O17 Si1 O19 110.9(5) . .
O18 Si1 O19 110.6(5) . .
O17 Si1 O7 108.0(5) . .
O18 Si1 O7 107.5(5) . .
O19 Si1 O7 108.1(5) . .
O37 Si2 O38 109.8(5) . .
O37 Si2 O36 111.9(5) . .
O38 Si2 O36 111.1(5) . .
O37 Si2 O40 108.3(5) . .
O38 Si2 O40 107.5(5) . .
O36 Si2 O40 108.0(5) . .
O10T Cs1 O8T 72.0(3) 1_655 1_655
O10T Cs1 O12 161.7(3) 1_655 .
O8T Cs1 O12 106.6(3) 1_655 .
O10T Cs1 O51 96.2(3) 1_655 .
O8T Cs1 O51 150.0(3) 1_655 .
O12 Cs1 O51 75.9(3) . .
O10T Cs1 O21 141.5(3) 1_655 .
O8T Cs1 O21 138.1(3) 1_655 .
O12 Cs1 O21 50.5(3) . .
O51 Cs1 O21 66.9(3) . .
O10T Cs1 O7T 74.5(3) 1_655 2_657
O8T Cs1 O7T 59.4(3) 1_655 2_657
O12 Cs1 O7T 121.2(3) . 2_657
O51 Cs1 O7T 145.4(3) . 2_657
O21 Cs1 O7T 99.6(3) . 2_657
O10T Cs1 O50 90.6(3) 1_655 .
O8T Cs1 O50 137.0(3) 1_655 .
O12 Cs1 O50 101.4(3) . .
O51 Cs1 O50 68.4(3) . .
O21 Cs1 O50 51.4(3) . .
O7T Cs1 O50 78.3(3) 2_657 .
O10T Cs1 O22 114.5(3) 1_655 .
O8T Cs1 O22 107.5(3) 1_655 .
O12 Cs1 O22 47.8(2) . .
O51 Cs1 O22 51.5(3) . .
O21 Cs1 O22 82.7(2) . .
O7T Cs1 O22 162.3(3) 2_657 .
O50 Cs1 O22 115.6(3) . .
O10T Cs1 O71 78.2(3) 1_655 .
O8T Cs1 O71 65.0(3) 1_655 .
O12 Cs1 O71 84.7(3) . .
O51 Cs1 O71 85.9(3) . .
O21 Cs1 O71 131.0(3) . .
O7T Cs1 O71 123.1(3) 2_657 .
O50 Cs1 O71 150.8(3) . .
O22 Cs1 O71 49.3(3) . .
O10T Cs1 O53 68.5(3) 1_655 .
O8T Cs1 O53 101.5(3) 1_655 .
O12 Cs1 O53 94.4(3) . .
O51 Cs1 O53 48.9(3) . .
O21 Cs1 O53 113.6(2) . .
O7T Cs1 O53 142.3(3) 2_657 .
O50 Cs1 O53 108.3(3) . .
O22 Cs1 O53 46.8(2) . .
O71 Cs1 O53 42.5(3) . .
O10T Cs1 W6 167.8(2) 1_655 .
O8T Cs1 W6 115.6(2) 1_655 .
O12 Cs1 W6 28.83(18) . .
O51 Cs1 W6 81.4(2) . .
O21 Cs1 W6 27.02(18) . .
O7T Cs1 W6 100.70(19) 2_657 .
O50 Cs1 W6 77.29(19) . .
O22 Cs1 W6 73.42(17) . .
O71 Cs1 W6 113.4(2) . .
O53 Cs1 W6 116.97(18) . .
O10T Cs1 W5 134.7(2) 1_655 .
O8T Cs1 W5 97.2(2) 1_655 .
O12 Cs1 W5 27.18(18) . .
O51 Cs1 W5 71.2(3) . .
O21 Cs1 W5 74.47(17) . .
O7T Cs1 W5 138.2(2) 2_657 .
O50 Cs1 W5 121.34(19) . .
O22 Cs1 W5 25.63(17) . .
O71 Cs1 W5 58.1(2) . .
O53 Cs1 W5 71.13(19) . .
W6 Cs1 W5 55.922(18) . .
O54 Cs2 O20 87.3(6) . .
O54 Cs2 O26 66.3(6) . .
O20 Cs2 O26 51.7(3) . .
O54 Cs2 O7T 154.5(6) . 2_557
O20 Cs2 O7T 117.1(3) . 2_557
O26 Cs2 O7T 134.1(3) . 2_557
O54 Cs2 O3T 64.0(6) . 2_557
O20 Cs2 O3T 149.3(3) . 2_557
O26 Cs2 O3T 103.6(3) . 2_557
O7T Cs2 O3T 93.0(3) 2_557 2_557
O54 Cs2 O8T 76.0(6) . 2_557
O20 Cs2 O8T 90.1(3) . 2_557
O26 Cs2 O8T 125.5(3) . 2_557
O7T Cs2 O8T 95.4(3) 2_557 2_557
O3T Cs2 O8T 92.8(3) 2_557 2_557
O54 Cs2 O15T 64.3(6) . .
O20 Cs2 O15T 100.0(3) . .
O26 Cs2 O15T 48.3(3) . .
O7T Cs2 O15T 114.8(3) 2_557 .
O3T Cs2 O15T 59.1(3) 2_557 .
O8T Cs2 O15T 138.2(3) 2_557 .
O54 Cs2 O7T 107.8(6) . .
O20 Cs2 O7T 48.5(3) . .
O26 Cs2 O7T 100.2(3) . .
O7T Cs2 O7T 85.5(3) 2_557 .
O3T Cs2 O7T 147.9(3) 2_557 .
O8T Cs2 O7T 55.6(3) 2_557 .
O15T Cs2 O7T 148.5(3) . .
O54 Cs2 O9 106.8(6) . 2_557
O20 Cs2 O9 161.2(2) . 2_557
O26 Cs2 O9 145.4(3) . 2_557
O7T Cs2 O9 47.8(3) 2_557 2_557
O3T Cs2 O9 48.6(3) 2_557 2_557
O8T Cs2 O9 81.6(2) 2_557 2_557
O15T Cs2 O9 97.4(3) . 2_557
O7T Cs2 O9 113.8(2) . 2_557
O54 Cs2 O10 73.7(6) . 2_557
O20 Cs2 O10 134.9(2) . 2_557
O26 Cs2 O10 139.3(2) . 2_557
O7T Cs2 O10 83.0(3) 2_557 2_557
O3T Cs2 O10 49.5(3) 2_557 2_557
O8T Cs2 O10 46.1(3) 2_557 2_557
O15T Cs2 O10 107.2(3) . 2_557
O7T Cs2 O10 98.7(3) . 2_557
O9 Cs2 O10 43.5(2) 2_557 2_557
O54 Cs2 O16 114.1(6) . 2_557
O20 Cs2 O16 119.4(2) . 2_557
O26 Cs2 O16 170.9(2) . 2_557
O7T Cs2 O16 48.8(2) 2_557 2_557
O3T Cs2 O16 84.1(2) 2_557 2_557
O8T Cs2 O16 48.3(2) 2_557 2_557
O15T Cs2 O16 140.6(2) . 2_557
O7T Cs2 O16 70.9(2) . 2_557
O9 Cs2 O16 43.6(2) 2_557 2_557
O10 Cs2 O16 43.8(2) 2_557 2_557
O54 Cs2 O32 104.6(6) . .
O20 Cs2 O32 77.2(2) . .
O26 Cs2 O32 46.6(2) . .
O7T Cs2 O32 89.0(2) 2_557 .
O3T Cs2 O32 99.0(3) 2_557 .
O8T Cs2 O32 167.2(3) 2_557 .
O15T Cs2 O32 47.9(2) . .
O7T Cs2 O32 113.0(3) . .
O9 Cs2 O32 110.0(2) 2_557 .
O10 Cs2 O32 146.6(2) 2_557 .
O16 Cs2 O32 137.8(2) 2_557 .
O70 Cs3 O13T 87.1(5) . 1_455
O70 Cs3 O16T 85.0(5) . .
O13T Cs3 O16T 129.3(3) 1_455 .
O70 Cs3 O78 113(2) . 1_445
O13T Cs3 O78 159.6(19) 1_455 1_445
O16T Cs3 O78 52.5(19) . 1_445
O70 Cs3 O60 129.4(5) . .
O13T Cs3 O60 117.8(4) 1_455 .
O16T Cs3 O60 105.5(3) . .
O78 Cs3 O60 53.2(19) 1_445 .
O70 Cs3 O14T 86.3(5) . 1_455
O13T Cs3 O14T 93.3(3) 1_455 1_455
O16T Cs3 O14T 135.8(3) . 1_455
O78 Cs3 O14T 92.4(19) 1_445 1_455
O60 Cs3 O14T 51.5(3) . 1_455
O70 Cs3 O68 107.6(9) . .
O13T Cs3 O68 70.0(8) 1_455 .
O16T Cs3 O68 65.2(8) . .
O78 Cs3 O68 99(2) 1_445 .
O60 Cs3 O68 121.9(8) . .
O14T Cs3 O68 157.1(8) 1_455 .
O70 Cs3 O34 66.0(4) . 1_455
O13T Cs3 O34 50.6(3) 1_455 1_455
O16T Cs3 O34 150.9(4) . 1_455
O78 Cs3 O34 140.5(19) 1_445 1_455
O60 Cs3 O34 95.3(3) . 1_455
O14T Cs3 O34 48.5(3) 1_455 1_455
O68 Cs3 O34 120.0(8) . 1_455
O70 Cs3 O55 133.7(5) . 1_445
O13T Cs3 O55 70.8(3) 1_455 1_445
O16T Cs3 O55 140.4(4) . 1_445
O78 Cs3 O55 96(2) 1_445 1_445
O60 Cs3 O55 47.2(3) . 1_445
O14T Cs3 O55 56.2(3) 1_455 1_445
O68 Cs3 O55 102.3(8) . 1_445
O34 Cs3 O55 68.6(3) 1_455 1_445
O70 Cs3 W13 71.3(4) . 1_455
O13T Cs3 W13 23.69(19) 1_455 1_455
O16T Cs3 W13 140.6(3) . 1_455
O78 Cs3 W13 166.6(19) 1_445 1_455
O60 Cs3 W13 113.9(3) . 1_455
O14T Cs3 W13 74.9(2) 1_455 1_455
O68 Cs3 W13 91.9(7) . 1_455
O34 Cs3 W13 28.03(16) 1_455 1_455
O55 Cs3 W13 73.1(2) 1_445 1_455
O70 Cs3 W14 72.3(4) . 1_455
O13T Cs3 W14 74.6(2) 1_455 1_455
O16T Cs3 W14 146.7(3) . 1_455
O78 Cs3 W14 114.5(18) 1_445 1_455
O60 Cs3 W14 73.4(2) . 1_455
O14T Cs3 W14 23.05(18) 1_455 1_455
O68 Cs3 W14 144.5(8) . 1_455
O34 Cs3 W14 26.04(17) 1_455 1_455
O55 Cs3 W14 62.95(19) 1_445 1_455
W13 Cs3 W14 53.64(7) 1_455 1_455
O70 Cs3 W16 75.6(4) . .
O13T Cs3 W16 115.9(2) 1_455 .
O16T Cs3 W16 15.2(2) . .
O78 Cs3 W16 67.7(19) 1_445 .
O60 Cs3 W16 120.7(3) . .
O14T Cs3 W16 144.2(3) 1_455 .
O68 Cs3 W16 58.6(7) . .
O34 Cs3 W16 139.0(3) 1_455 .
O55 Cs3 W16 150.6(3) 1_445 .
W13 Cs3 W16 125.35(15) 1_455 .
W14 Cs3 W16 145.60(19) 1_455 .
Cs4B Cs4A O47 93.8(13) . 2_546
Cs4B Cs4A O35 84.9(13) . .
O47 Cs4A O35 150.7(5) 2_546 .
Cs4B Cs4A O67 61.9(16) . .
O47 Cs4A O67 146.0(12) 2_546 .
O35 Cs4A O67 56.4(11) . .
Cs4B Cs4A O68 112.3(15) . 2_546
O47 Cs4A O68 97.2(9) 2_546 2_546
O35 Cs4A O68 110.4(9) . 2_546
O67 Cs4A O68 73.6(14) . 2_546
Cs4B Cs4A O57 165.0(15) . 1_545
O47 Cs4A O57 99.4(5) 2_546 1_545
O35 Cs4A O57 86.9(4) . 1_545
O67 Cs4A O57 103.2(11) . 1_545
O68 Cs4A O57 59.4(9) 2_546 1_545
Cs4B Cs4A O43 124.3(14) . .
O47 Cs4A O43 110.3(5) 2_546 .
O35 Cs4A O43 50.1(3) . .
O67 Cs4A O43 103.3(11) . .
O68 Cs4A O43 113.3(9) 2_546 .
O57 Cs4A O43 56.9(4) 1_545 .
Cs4B Cs4A O47 103.8(13) . .
O47 Cs4A O47 67.4(4) 2_546 .
O35 Cs4A O47 84.5(4) . .
O67 Cs4A O47 138.0(11) . .
O68 Cs4A O47 141.7(10) 2_546 .
O57 Cs4A O47 87.8(4) 1_545 .
O43 Cs4A O47 49.7(3) . .
Cs4B Cs4A O42 69.4(12) . .
O47 Cs4A O42 102.2(4) 2_546 .
O35 Cs4A O42 50.0(3) . .
O67 Cs4A O42 91.5(11) . .
O68 Cs4A O42 160.4(10) 2_546 .
O57 Cs4A O42 114.0(5) 1_545 .
O43 Cs4A O42 57.1(3) . .
O47 Cs4A O42 48.0(3) . .
Cs4B Cs4A O46 103.5(13) . 2_546
O47 Cs4A O46 48.8(3) 2_546 2_546
O35 Cs4A O46 159.4(5) . 2_546
O67 Cs4A O46 110.7(11) . 2_546
O68 Cs4A O46 49.0(9) 2_546 2_546
O57 Cs4A O46 80.6(4) 1_545 2_546
O43 Cs4A O46 130.5(5) . 2_546
O47 Cs4A O46 111.1(5) . 2_546
O42 Cs4A O46 150.6(5) . 2_546
Cs4B Cs4A O17T 143.2(14) . 2_546
O47 Cs4A O17T 51.1(3) 2_546 2_546
O35 Cs4A O17T 130.7(5) . 2_546
O67 Cs4A O17T 140.8(11) . 2_546
O68 Cs4A O17T 68.3(9) 2_546 2_546
O57 Cs4A O17T 48.6(3) 1_545 2_546
O43 Cs4A O17T 83.9(4) . 2_546
O47 Cs4A O17T 75.3(4) . 2_546
O42 Cs4A O17T 122.9(5) . 2_546
O46 Cs4A O17T 47.2(3) 2_546 2_546
Cs4B Cs4A O48 62.1(12) . 2_546
O47 Cs4A O48 45.9(3) 2_546 2_546
O35 Cs4A O48 146.7(5) . 2_546
O67 Cs4A O48 100.1(11) . 2_546
O68 Cs4A O48 80.2(9) 2_546 2_546
O57 Cs4A O48 124.0(5) 1_545 2_546
O43 Cs4A O48 155.5(5) . 2_546
O47 Cs4A O48 106.9(4) . 2_546
O42 Cs4A O48 115.6(4) . 2_546
O46 Cs4A O48 43.5(3) 2_546 2_546
O17T Cs4A O48 82.6(4) 2_546 2_546
Cs4A Cs4B O67 103.3(17) . .
Cs4A Cs4B O35 79.9(12) . .
O67 Cs4B O35 58.9(12) . .
Cs4A Cs4B O47 70.9(12) . 2_546
O67 Cs4B O47 155.3(12) . 2_546
O35 Cs4B O47 138.9(4) . 2_546
Cs4A Cs4B O42 96.7(13) . .
O67 Cs4B O42 101.4(12) . .
O35 Cs4B O42 51.6(3) . .
O47 Cs4B O42 103.1(4) 2_546 .
Cs4A Cs4B O65 150.4(14) . .
O67 Cs4B O65 77.0(12) . .
O35 Cs4B O65 122.2(5) . .
O47 Cs4B O65 96.3(4) 2_546 .
O42 Cs4B O65 112.4(4) . .
Cs4A Cs4B O66 148.2(14) . .
O67 Cs4B O66 45.1(12) . .
O35 Cs4B O66 79.1(6) . .
O47 Cs4B O66 138.3(6) 2_546 .
O42 Cs4B O66 88.6(6) . .
O65 Cs4B O66 43.2(6) . .
Cs4A Cs4B O68 55.4(14) . 2_546
O67 Cs4B O68 71.2(14) . 2_546
O35 Cs4B O68 100.2(8) . 2_546
O47 Cs4B O68 86.6(8) 2_546 2_546
O42 Cs4B O68 146.0(8) . 2_546
O65 Cs4B O68 98.5(8) . 2_546
O66 Cs4B O68 105.7(9) . 2_546
Cs4A Cs4B O48 106.1(13) . 2_546
O67 Cs4B O48 114.2(12) . 2_546
O35 Cs4B O48 172.2(4) . 2_546
O47 Cs4B O48 48.9(3) 2_546 2_546
O42 Cs4B O48 131.0(4) . 2_546
O65 Cs4B O48 50.5(3) . 2_546
O66 Cs4B O48 93.4(6) . 2_546
O68 Cs4B O48 79.7(8) 2_546 2_546
Cs4A Cs4B O47 63.6(12) . .
O67 Cs4B O47 138.1(12) . .
O35 Cs4B O47 79.3(3) . .
O47 Cs4B O47 62.1(3) 2_546 .
O42 Cs4B O47 46.7(3) . .
O65 Cs4B O47 134.6(4) . .
O66 Cs4B O47 134.1(6) . .
O68 Cs4B O47 117.7(8) 2_546 .
O48 Cs4B O47 107.7(3) 2_546 .
Cs4A Cs4B O12T 129.1(13) . .
O67 Cs4B O12T 61.3(12) . .
O35 Cs4B O12T 50.0(3) . .
O47 Cs4B O12T 141.2(4) 2_546 .
O42 Cs4B O12T 48.3(3) . .
O65 Cs4B O12T 77.6(4) . .
O66 Cs4B O12T 41.4(6) . .
O68 Cs4B O12T 132.0(8) 2_546 .
O48 Cs4B O12T 124.7(4) 2_546 .
O47 Cs4B O12T 95.0(3) . .
Cs4A Cs4B O18T 117.2(13) . 2_546
O67 Cs4B O18T 138.3(12) . 2_546
O35 Cs4B O18T 135.1(4) . 2_546
O47 Cs4B O18T 48.5(3) 2_546 2_546
O42 Cs4B O18T 84.1(3) . 2_546
O65 Cs4B O18T 63.0(3) . 2_546
O66 Cs4B O18T 94.4(6) . 2_546
O68 Cs4B O18T 124.0(8) 2_546 2_546
O48 Cs4B O18T 46.9(2) 2_546 2_546
O47 Cs4B O18T 73.9(3) . 2_546
O12T Cs4B O18T 97.1(3) . 2_546
Tb1B Tb1A O22 98.0(11) . .
Tb1B Tb1A O28 101.2(11) . .
O22 Tb1A O28 140.8(4) . .
Tb1B Tb1A O73 3.6(12) . .
O22 Tb1A O73 98.6(6) . .
O28 Tb1A O73 98.6(6) . .
Tb1B Tb1A O29 78.0(11) . .
O22 Tb1A O29 145.1(4) . .
O28 Tb1A O29 73.0(4) . .
O73 Tb1A O29 79.5(6) . .
Tb1B Tb1A O23 74.1(11) . .
O22 Tb1A O23 72.0(4) . .
O28 Tb1A O23 146.5(4) . .
O73 Tb1A O23 77.7(5) . .
O29 Tb1A O23 73.6(4) . .
Tb1B Tb1A O52 138.4(12) . .
O22 Tb1A O52 91.3(4) . .
O28 Tb1A O52 96.5(4) . .
O73 Tb1A O52 141.8(6) . .
O29 Tb1A O52 71.7(4) . .
O23 Tb1A O52 70.5(4) . .
Tb1B Tb1A O53 75.4(11) . .
O22 Tb1A O53 75.1(4) . .
O28 Tb1A O53 77.1(4) . .
O73 Tb1A O53 72.2(6) . .
O29 Tb1A O53 134.7(4) . .
O23 Tb1A O53 130.8(4) . .
O52 Tb1A O53 145.7(4) . .
Tb1B Tb1A O51 148.9(12) . .
O22 Tb1A O51 75.8(4) . .
O28 Tb1A O51 70.1(4) . .
O73 Tb1A O51 145.5(6) . .
O29 Tb1A O51 124.3(4) . .
O23 Tb1A O51 129.7(4) . .
O52 Tb1A O51 72.7(4) . .
O53 Tb1A O51 73.5(4) . .
Tb1B Tb1A Cs1 118.0(11) . .
O22 Tb1A Cs1 44.8(3) . .
O28 Tb1A Cs1 96.0(3) . .
O73 Tb1A Cs1 116.1(5) . .
O29 Tb1A Cs1 162.6(3) . .
O23 Tb1A Cs1 115.8(2) . .
O52 Tb1A Cs1 96.9(3) . .
O53 Tb1A Cs1 51.4(3) . .
O51 Tb1A Cs1 38.4(3) . .
Tb1A Tb1B O73 175.3(15) . .
Tb1A Tb1B O23 93.3(11) . .
O73 Tb1B O23 91.3(7) . .
Tb1A Tb1B O29 89.3(11) . .
O73 Tb1B O29 92.7(7) . .
O23 Tb1B O29 76.2(4) . .
Tb1A Tb1B O53 92.1(11) . .
O73 Tb1B O53 83.8(7) . .
O23 Tb1B O53 140.5(6) . .
O29 Tb1B O53 143.0(6) . .
Tb1A Tb1B O22 69.7(11) . .
O73 Tb1B O22 111.1(8) . .
O23 Tb1B O22 71.2(4) . .
O29 Tb1B O22 139.6(5) . .
O53 Tb1B O22 74.2(4) . .
Tb1A Tb1B O28 66.9(10) . .
O73 Tb1B O28 109.8(8) . .
O23 Tb1B O28 141.4(5) . .
O29 Tb1B O28 71.1(4) . .
O53 Tb1B O28 75.6(5) . .
O22 Tb1B O28 125.1(4) . .
Tb1A Tb1B O52 34.5(10) . .
O73 Tb1B O52 149.8(8) . .
O23 Tb1B O52 64.5(4) . .
O29 Tb1B O52 65.1(4) . .
O53 Tb1B O52 126.3(5) . .
O22 Tb1B O52 79.4(4) . .
O28 Tb1B O52 83.3(4) . .
O26 Tb2 O6T 119.6(3) . 2_657
O26 Tb2 O20 73.9(3) . .
O6T Tb2 O20 77.2(3) 2_657 .
O26 Tb2 O21 140.0(3) . .
O6T Tb2 O21 76.5(3) 2_657 .
O20 Tb2 O21 75.2(3) . .
O26 Tb2 O49 75.4(4) . .
O6T Tb2 O49 142.4(4) 2_657 .
O20 Tb2 O49 74.6(4) . .
O21 Tb2 O49 72.5(4) . .
O26 Tb2 O27 73.7(3) . .
O6T Tb2 O27 141.8(3) 2_657 .
O20 Tb2 O27 139.0(3) . .
O21 Tb2 O27 117.8(3) . .
O49 Tb2 O27 73.4(4) . .
O26 Tb2 O50 140.8(4) . .
O6T Tb2 O50 81.6(4) 2_657 .
O20 Tb2 O50 145.3(4) . .
O21 Tb2 O50 73.3(4) . .
O49 Tb2 O50 108.8(4) . .
O27 Tb2 O50 70.7(4) . .
O26 Tb2 O69 79.5(4) . .
O6T Tb2 O69 69.2(4) 2_657 .
O20 Tb2 O69 117.7(4) . .
O21 Tb2 O69 138.3(4) . .
O49 Tb2 O69 147.3(4) . .
O27 Tb2 O69 79.8(4) . .
O50 Tb2 O69 78.7(4) . .
O26 Tb2 W6 133.3(2) . 2_657
O6T Tb2 W6 15.2(2) 2_657 2_657
O20 Tb2 W6 89.0(2) . 2_657
O21 Tb2 W6 70.0(2) . 2_657
O49 Tb2 W6 141.9(3) . 2_657
O27 Tb2 W6 131.8(2) . 2_657
O50 Tb2 W6 66.8(3) . 2_657
O69 Tb2 W6 70.8(3) . 2_657
O26 Tb2 O11 158.8(3) . 2_657
O6T Tb2 O11 43.7(3) 2_657 2_657
O20 Tb2 O11 108.0(3) . 2_657
O21 Tb2 O11 57.3(3) . 2_657
O49 Tb2 O11 125.8(3) . 2_657
O27 Tb2 O11 111.4(3) . 2_657
O50 Tb2 O11 41.0(3) . 2_657
O69 Tb2 O11 81.3(3) . 2_657
W6 Tb2 O11 28.69(14) 2_657 2_657
O26 Tb2 W15 12.0(2) . .
O6T Tb2 W15 130.2(2) 2_657 .
O20 Tb2 W15 83.4(2) . .
O21 Tb2 W15 140.9(2) . .
O49 Tb2 W15 70.4(3) . .
O27 Tb2 W15 62.0(2) . .
O50 Tb2 W15 130.9(3) . .
O69 Tb2 W15 80.7(3) . .
W6 Tb2 W15 142.74(2) 2_657 .
O11 Tb2 W15 161.69(14) 2_657 .
O26 Tb2 W6 129.3(3) . .
O6T Tb2 W6 73.5(2) 2_657 .
O20 Tb2 W6 61.3(2) . .
O21 Tb2 W6 13.9(2) . .
O49 Tb2 W6 71.3(3) . .
O27 Tb2 W6 128.4(2) . .
O50 Tb2 W6 86.5(3) . .
O69 Tb2 W6 141.4(3) . .
W6 Tb2 W6 70.620(18) 2_657 .
O11 Tb2 W6 64.76(14) 2_657 .
W15 Tb2 W6 133.30(2) . .
O26 Tb2 O51 107.5(3) . .
O6T Tb2 O51 132.4(3) 2_657 .
O20 Tb2 O51 111.4(3) . .
O21 Tb2 O51 62.2(3) . .
O49 Tb2 O51 43.6(3) . .
O27 Tb2 O51 57.0(3) . .
O50 Tb2 O51 65.2(3) . .
O69 Tb2 O51 130.2(3) . .
W6 Tb2 O51 119.2(2) 2_657 .
O11 Tb2 O51 91.7(2) 2_657 .
W15 Tb2 O51 97.4(2) . .
W6 Tb2 O51 71.4(2) . .
O26 Tb2 W7 85.2(3) . .
O6T Tb2 W7 75.8(2) 2_657 .
O20 Tb2 W7 12.8(2) . .
O21 Tb2 W7 62.4(2) . .
O49 Tb2 W7 71.2(3) . .
O27 Tb2 W7 142.3(2) . .
O50 Tb2 W7 133.7(3) . .
O69 Tb2 W7 127.2(3) . .
W6 Tb2 W7 85.242(18) 2_657 .
O11 Tb2 W7 99.64(14) 2_657 .
W15 Tb2 W7 93.829(19) . .
W6 Tb2 W7 48.515(15) . .
O51 Tb2 W7 102.6(2) . .
O26 Tb2 W14 60.3(2) . .
O6T Tb2 W14 146.8(2) 2_657 .
O20 Tb2 W14 127.7(2) . .
O21 Tb2 W14 126.9(2) . .
O49 Tb2 W14 70.7(3) . .
O27 Tb2 W14 13.5(2) . .
O50 Tb2 W14 83.8(3) . .
O69 Tb2 W14 78.8(3) . .
W6 Tb2 W14 140.84(2) 2_657 .
O11 Tb2 W14 124.01(14) 2_657 .
W15 Tb2 W14 48.558(14) . .
W6 Tb2 W14 135.06(2) . .
O51 Tb2 W14 64.7(2) . .
W7 Tb2 W14 133.59(2) . .
O26 Tb2 O17 98.8(3) . .
O6T Tb2 O17 96.2(3) 2_657 .
O20 Tb2 O17 45.0(3) . .
O21 Tb2 O17 41.3(3) . .
O49 Tb2 O17 46.2(3) . .
O27 Tb2 O17 118.1(3) . .
O50 Tb2 O17 111.9(3) . .
O69 Tb2 O17 161.1(3) . .
W6 Tb2 O17 98.38(13) 2_657 .
O11 Tb2 O17 96.5(2) 2_657 .
W15 Tb2 O17 101.57(13) . .
W6 Tb2 O17 31.77(13) . .
O51 Tb2 O17 68.5(2) . .
W7 Tb2 O17 34.36(13) . .
W14 Tb2 O17 116.90(13) . .
O26 Tb2 O37 44.6(3) . .
O6T Tb2 O37 164.1(3) 2_657 .
O20 Tb2 O37 96.7(3) . .
O21 Tb2 O37 116.5(3) . .
O49 Tb2 O37 45.5(3) . .
O27 Tb2 O37 42.3(3) . .
O50 Tb2 O37 110.1(3) . .
O69 Tb2 O37 101.8(3) . .
W6 Tb2 O37 172.22(14) 2_657 .
O11 Tb2 O37 150.37(19) 2_657 .
W15 Tb2 O37 33.91(13) . .
W6 Tb2 O37 116.79(14) . .
O51 Tb2 O37 63.5(2) . .
W7 Tb2 O37 101.47(13) . .
W14 Tb2 O37 32.16(13) . .
O17 Tb2 O37 89.40(19) . .
O26 Tb2 O11 112.3(3) . .
O6T Tb2 O11 59.5(3) 2_657 .
O20 Tb2 O11 38.5(3) . .
O21 Tb2 O11 40.9(3) . .
O49 Tb2 O11 83.0(3) . .
O27 Tb2 O11 153.5(3) . .
O50 Tb2 O11 106.8(3) . .
O69 Tb2 O11 126.4(3) . .
W6 Tb2 O11 63.97(13) 2_657 .
O11 Tb2 O11 72.8(2) 2_657 .
W15 Tb2 O11 121.29(13) . .
W6 Tb2 O11 27.84(13) . .
O51 Tb2 O11 97.3(2) . .
W7 Tb2 O11 27.46(13) . .
W14 Tb2 O11 153.69(13) . .
O17 Tb2 O11 36.89(18) . .
O37 Tb2 O11 123.63(18) . .
O26 Tb2 O33 37.0(3) . .
O6T Tb2 O33 131.8(3) 2_657 .
O20 Tb2 O33 110.7(3) . .
O21 Tb2 O33 151.5(3) . .
O49 Tb2 O33 82.0(3) . .
O27 Tb2 O33 39.8(3) . .
O50 Tb2 O33 103.9(3) . .
O69 Tb2 O33 65.3(3) . .
W6 Tb2 O33 136.10(13) 2_657 .
O11 Tb2 O33 137.34(19) 2_657 .
W15 Tb2 O33 27.51(13) . .
W6 Tb2 O33 153.28(13) . .
O51 Tb2 O33 90.5(2) . .
W7 Tb2 O33 121.34(13) . .
W14 Tb2 O33 27.60(13) . .
O17 Tb2 O33 123.58(19) . .
O37 Tb2 O33 36.57(19) . .
O11 Tb2 O33 148.80(18) . .
O26 Tb2 Cs2 41.2(2) . .
O6T Tb2 Cs2 84.5(2) 2_657 .
O20 Tb2 Cs2 40.4(2) . .
O21 Tb2 Cs2 115.5(2) . .
O49 Tb2 Cs2 89.8(3) . .
O27 Tb2 Cs2 114.8(2) . .
O50 Tb2 Cs2 161.3(3) . .
O69 Tb2 Cs2 84.7(3) . .
W6 Tb2 Cs2 99.73(2) 2_657 .
O11 Tb2 Cs2 128.04(14) 2_657 .
W15 Tb2 Cs2 53.09(2) . .
W6 Tb2 Cs2 101.57(2) . .
O51 Tb2 Cs2 133.3(2) . .
W7 Tb2 Cs2 53.24(2) . .
W14 Tb2 Cs2 101.43(2) . .
O17 Tb2 Cs2 82.00(13) . .
O37 Tb2 Cs2 81.49(13) . .
O11 Tb2 Cs2 76.41(13) . .
O33 Tb2 Cs2 76.33(13) . .
O4T Tb3 O17T 141.8(4) . 2_556
O4T Tb3 O18T 119.1(4) . 1_565
O17T Tb3 O18T 77.9(3) 2_556 1_565
O4T Tb3 O56 74.7(4) . .
O17T Tb3 O56 115.3(4) 2_556 .
O18T Tb3 O56 140.4(4) 1_565 .
O4T Tb3 O59 74.6(4) . .
O17T Tb3 O59 80.6(4) 2_556 .
O18T Tb3 O59 71.0(4) 1_565 .
O56 Tb3 O59 145.1(5) . .
O4T Tb3 O55 78.7(4) . .
O17T Tb3 O55 138.4(4) 2_556 .
O18T Tb3 O55 70.5(4) 1_565 .
O56 Tb3 O55 77.2(4) . .
O59 Tb3 O55 112.5(4) . .
O4T Tb3 O58 76.1(4) . .
O17T Tb3 O58 71.1(4) 2_556 .
O18T Tb3 O58 140.0(4) 1_565 .
O56 Tb3 O58 77.4(4) . .
O59 Tb3 O58 79.4(5) . .
O55 Tb3 O58 148.0(4) . .
O4T Tb3 O57 142.7(4) . .
O17T Tb3 O57 70.2(4) 2_556 .
O18T Tb3 O57 78.7(4) 1_565 .
O56 Tb3 O57 72.3(4) . .
O59 Tb3 O57 141.5(4) . .
O55 Tb3 O57 77.5(4) . .
O58 Tb3 O57 112.4(4) . .
O4T Tb3 Cs4A 174.6(3) . 1_565
O17T Tb3 Cs4A 43.6(3) 2_556 1_565
O18T Tb3 Cs4A 59.4(3) 1_565 1_565
O56 Tb3 Cs4A 103.1(4) . 1_565
O59 Tb3 Cs4A 108.8(4) . 1_565
O55 Tb3 Cs4A 96.0(3) . 1_565
O58 Tb3 Cs4A 108.4(3) . 1_565
O57 Tb3 Cs4A 33.2(3) . 1_565
O1T W1 O5 104.4(5) . .
O1T W1 O1 101.8(5) . .
O5 W1 O1 95.2(4) . .
O1T W1 O2 98.5(5) . .
O5 W1 O2 154.4(5) . .
O1 W1 O2 91.0(4) . .
O1T W1 O4 97.9(5) . .
O5 W1 O4 83.0(4) . .
O1 W1 O4 160.1(4) . .
O2 W1 O4 82.8(4) . .
O1T W1 O7 170.5(4) . .
O5 W1 O7 84.9(4) . .
O1 W1 O7 75.6(4) . .
O2 W1 O7 72.6(4) . .
O4 W1 O7 84.5(4) . .
O2T W2 O8 102.7(5) . .
O2T W2 O6 104.5(5) . .
O8 W2 O6 92.4(5) . .
O2T W2 O3 96.8(5) . .
O8 W2 O3 91.3(4) . .
O6 W2 O3 157.1(4) . .
O2T W2 O1 96.1(5) . .
O8 W2 O1 160.4(4) . .
O6 W2 O1 87.9(4) . .
O3 W2 O1 81.3(4) . .
O2T W2 O7 164.8(4) . .
O8 W2 O7 87.9(4) . .
O6 W2 O7 85.6(4) . .
O3 W2 O7 71.9(4) . .
O1 W2 O7 72.6(4) . .
O3T W3 O9 102.7(5) . .
O3T W3 O3 99.8(5) . .
O9 W3 O3 92.6(4) . .
O3T W3 O2 98.5(5) . .
O9 W3 O2 158.4(4) . .
O3 W3 O2 87.9(4) . .
O3T W3 O10 100.9(5) . .
O9 W3 O10 86.1(4) . .
O3 W3 O10 159.1(4) . .
O2 W3 O10 85.8(4) . .
O3T W3 O7 169.0(5) . .
O9 W3 O7 86.5(4) . .
O3 W3 O7 73.6(4) . .
O2 W3 O7 72.9(4) . .
O10 W3 O7 85.5(4) . .
O3T W3 Cs2 55.3(4) . 2_557
O9 W3 Cs2 62.3(3) . 2_557
O3 W3 Cs2 134.0(3) . 2_557
O2 W3 Cs2 129.8(3) . 2_557
O10 W3 Cs2 62.9(3) . 2_557
O7 W3 Cs2 135.5(3) . 2_557
O23 W4 O4T 101.5(5) . .
O23 W4 O14 95.9(5) . .
O4T W4 O14 100.7(5) . .
O23 W4 O13 92.9(4) . .
O4T W4 O13 98.6(5) . .
O14 W4 O13 156.7(4) . .
O23 W4 O5 167.2(4) . .
O4T W4 O5 91.3(4) . .
O14 W4 O5 82.6(4) . .
O13 W4 O5 84.1(4) . .
O23 W4 O18 86.8(4) . .
O4T W4 O18 169.9(4) . .
O14 W4 O18 83.9(4) . .
O13 W4 O18 75.1(4) . .
O5 W4 O18 80.3(4) . .
O5T W5 O22 100.9(5) . .
O5T W5 O13 99.4(5) . .
O22 W5 O13 94.8(4) . .
O5T W5 O12 100.3(5) . .
O22 W5 O12 94.6(4) . .
O13 W5 O12 156.1(4) . .
O5T W5 O6 93.8(5) . .
O22 W5 O6 165.3(4) . .
O13 W5 O6 82.3(4) . .
O12 W5 O6 83.1(4) . .
O5T W5 O18 172.8(4) . .
O22 W5 O18 84.2(4) . .
O13 W5 O18 75.0(4) . .
O12 W5 O18 84.3(4) . .
O6 W5 O18 81.2(4) . .
O5T W5 Cs1 76.7(4) . .
O22 W5 Cs1 58.8(3) . .
O13 W5 Cs1 151.2(3) . .
O12 W5 Cs1 48.5(3) . .
O6 W5 Cs1 126.2(3) . .
O18 W5 Cs1 110.4(3) . .
O6T W6 O21 101.8(4) . .
O6T W6 O12 99.5(4) . .
O21 W6 O12 96.8(4) . .
O6T W6 O11 96.1(4) . .
O21 W6 O11 96.0(4) . .
O12 W6 O11 157.2(4) . .
O6T W6 O8 88.8(4) . .
O21 W6 O8 169.3(4) . .
O12 W6 O8 82.7(4) . .
O11 W6 O8 81.2(4) . .
O6T W6 O17 169.5(4) . .
O21 W6 O17 86.5(4) . .
O12 W6 O17 85.7(4) . .
O11 W6 O17 76.4(4) . .
O8 W6 O17 82.8(4) . .
O6T W6 Cs1 75.5(3) . .
O21 W6 Cs1 56.4(3) . .
O12 W6 Cs1 54.1(3) . .
O11 W6 Cs1 147.2(3) . .
O8 W6 Cs1 129.2(3) . .
O17 W6 Cs1 114.8(2) . .
O6T W6 Tb2 20.3(3) . 2_657
O21 W6 Tb2 106.7(3) . 2_657
O12 W6 Tb2 117.7(3) . 2_657
O11 W6 Tb2 76.0(3) . 2_657
O8 W6 Tb2 82.8(3) . 2_657
O17 W6 Tb2 150.5(2) . 2_657
Cs1 W6 Tb2 94.19(2) . 2_657
O6T W6 Tb2 111.0(3) . .
O21 W6 Tb2 18.8(3) . .
O12 W6 Tb2 110.3(3) . .
O11 W6 Tb2 78.9(3) . .
O8 W6 Tb2 153.1(3) . .
O17 W6 Tb2 75.2(3) . .
Cs1 W6 Tb2 75.09(2) . .
Tb2 W6 Tb2 109.380(18) 2_657 .
O7T W7 O20 101.1(5) . .
O7T W7 O16 100.4(5) . .
O20 W7 O16 95.0(4) . .
O7T W7 O11 100.8(5) . .
O20 W7 O11 92.9(4) . .
O16 W7 O11 155.4(4) . .
O7T W7 O9 92.1(5) . .
O20 W7 O9 166.8(4) . .
O16 W7 O9 82.2(4) . .
O11 W7 O9 84.7(4) . .
O7T W7 O17 169.9(4) . .
O20 W7 O17 87.2(4) . .
O16 W7 O17 84.4(4) . .
O11 W7 O17 72.7(4) . .
O9 W7 O17 79.6(4) . .
O7T W7 Cs2 61.6(4) . .
O20 W7 Cs2 54.1(3) . .
O16 W7 Cs2 69.0(3) . .
O11 W7 Cs2 133.1(3) . .
O9 W7 Cs2 135.0(3) . .
O17 W7 Cs2 128.5(2) . .
O7T W7 Tb2 113.2(4) . .
O20 W7 Tb2 17.1(3) . .
O16 W7 Tb2 103.7(3) . .
O11 W7 Tb2 79.0(3) . .
O9 W7 Tb2 151.9(3) . .
O17 W7 Tb2 73.8(2) . .
Cs2 W7 Tb2 71.13(2) . .
O7T W7 Cs2 50.1(4) . 2_557
O20 W7 Cs2 129.8(3) . 2_557
O16 W7 Cs2 60.4(3) . 2_557
O11 W7 Cs2 128.3(3) . 2_557
O9 W7 Cs2 59.7(3) . 2_557
O17 W7 Cs2 127.8(2) . 2_557
Cs2 W7 Cs2 75.85(3) . 2_557
Tb2 W7 Cs2 146.84(3) . 2_557
O7T W7 Cs1 43.0(4) . 2_657
O20 W7 Cs1 84.4(3) . 2_657
O16 W7 Cs1 141.7(3) . 2_657
O11 W7 Cs1 62.3(3) . 2_657
O9 W7 Cs1 105.7(3) . 2_657
O17 W7 Cs1 133.7(2) . 2_657
Cs2 W7 Cs1 80.30(3) . 2_657
Tb2 W7 Cs1 86.78(2) . 2_657
Cs2 W7 Cs1 90.79(3) 2_557 2_657
O8T W8 O16 101.6(4) . .
O8T W8 O10 95.0(5) . .
O16 W8 O10 87.5(4) . .
O8T W8 O25 98.3(5) . .
O16 W8 O25 89.0(4) . .
O10 W8 O25 166.7(4) . .
O8T W8 O15 95.0(4) . .
O16 W8 O15 163.4(4) . .
O10 W8 O15 90.1(4) . .
O25 W8 O15 89.6(4) . .
O8T W8 O19 168.8(4) . .
O16 W8 O19 89.2(4) . .
O10 W8 O19 82.5(4) . .
O25 W8 O19 84.7(4) . .
O15 W8 O19 74.2(4) . .
O8T W8 Cs2 53.7(3) . 2_557
O16 W8 Cs2 61.1(3) . 2_557
O10 W8 Cs2 61.1(3) . 2_557
O25 W8 Cs2 127.4(3) . 2_557
O15 W8 Cs2 130.9(3) . 2_557
O19 W8 Cs2 132.1(2) . 2_557
O9T W9 O4 100.5(5) . .
O9T W9 O14 101.3(5) . .
O4 W9 O14 91.2(5) . .
O9T W9 O15 97.6(5) . .
O4 W9 O15 95.1(4) . .
O14 W9 O15 158.6(4) . .
O9T W9 O24 92.7(5) . .
O4 W9 O24 166.6(4) . .
O14 W9 O24 83.5(4) . .
O15 W9 O24 85.7(4) . .
O9T W9 O19 169.7(5) . .
O4 W9 O19 87.0(4) . .
O14 W9 O19 85.4(4) . .
O15 W9 O19 74.5(4) . .
O24 W9 O19 80.3(4) . .
O10T W10 O32 100.8(5) . .
O10T W10 O25 97.8(5) . .
O32 W10 O25 89.8(4) . .
O10T W10 O31 99.2(5) . .
O32 W10 O31 159.9(4) . .
O25 W10 O31 89.1(4) . .
O10T W10 O39 94.3(5) . .
O32 W10 O39 87.2(4) . .
O25 W10 O39 167.9(4) . .
O31 W10 O39 89.6(4) . .
O10T W10 O38 173.0(4) . .
O32 W10 O38 85.7(4) . .
O25 W10 O38 84.9(4) . .
O31 W10 O38 74.3(4) . .
O39 W10 O38 83.2(4) . .
O10T W10 Cs1 24.1(4) . 1_455
O32 W10 Cs1 114.1(3) . 1_455
O25 W10 Cs1 78.1(3) . 1_455
O31 W10 Cs1 85.2(3) . 1_455
O39 W10 Cs1 113.8(3) . 1_455
O38 W10 Cs1 153.5(2) . 1_455
O11T W11 O24 99.9(5) . .
O11T W11 O30 99.9(5) . .
O24 W11 O30 93.1(5) . .
O11T W11 O31 99.0(5) . .
O24 W11 O31 95.0(4) . .
O30 W11 O31 157.8(4) . .
O11T W11 O41 90.4(5) . .
O24 W11 O41 169.7(4) . .
O30 W11 O41 84.2(4) . .
O31 W11 O41 84.1(4) . .
O11T W11 O38 170.0(5) . .
O24 W11 O38 88.3(4) . .
O30 W11 O38 85.2(4) . .
O31 W11 O38 74.4(4) . .
O41 W11 O38 81.6(4) . .
O12T W12 O29 102.2(5) . .
O12T W12 O30 101.6(5) . .
O29 W12 O30 95.4(5) . .
O12T W12 O35 99.6(5) . .
O29 W12 O35 94.5(4) . .
O30 W12 O35 154.1(4) . .
O12T W12 O42 91.4(5) . .
O29 W12 O42 166.4(4) . .
O30 W12 O42 81.7(4) . .
O35 W12 O42 83.0(4) . .
O12T W12 O36 170.1(4) . .
O29 W12 O36 86.0(4) . .
O30 W12 O36 82.9(4) . .
O35 W12 O36 74.1(4) . .
O42 W12 O36 80.4(4) . .
O12T W12 Cs4B 65.3(4) . .
O29 W12 Cs4B 134.2(4) . .
O30 W12 Cs4B 129.6(3) . .
O35 W12 Cs4B 49.4(3) . .
O42 W12 Cs4B 52.2(3) . .
O36 W12 Cs4B 105.0(3) . .
O12T W12 Cs4A 75.8(4) . .
O29 W12 Cs4A 132.0(4) . .
O30 W12 Cs4A 132.4(4) . .
O35 W12 Cs4A 41.1(3) . .
O42 W12 Cs4A 51.3(3) . .
O36 W12 Cs4A 94.7(3) . .
Cs4B W12 Cs4A 10.75(19) . .
O28 W13 O13T 102.9(5) . .
O28 W13 O34 97.5(5) . .
O13T W13 O34 99.0(4) . .
O28 W13 O35 94.5(5) . .
O13T W13 O35 98.6(4) . .
O34 W13 O35 155.9(4) . .
O28 W13 O43 168.1(4) . .
O13T W13 O43 88.9(4) . .
O34 W13 O43 82.2(4) . .
O35 W13 O43 81.8(4) . .
O28 W13 O36 88.4(4) . .
O13T W13 O36 167.8(4) . .
O34 W13 O36 84.0(4) . .
O35 W13 O36 75.5(4) . .
O43 W13 O36 79.8(4) . .
O28 W13 Cs3 92.4(4) . 1_655
O13T W13 Cs3 45.4(3) . 1_655
O34 W13 Cs3 56.4(3) . 1_655
O35 W13 Cs3 143.9(3) . 1_655
O43 W13 Cs3 97.2(3) . 1_655
O36 W13 Cs3 140.2(3) . 1_655
O28 W13 Cs4A 131.0(4) . .
O13T W13 Cs4A 73.8(4) . .
O34 W13 Cs4A 131.6(4) . .
O35 W13 Cs4A 40.8(4) . .
O43 W13 Cs4A 50.4(3) . .
O36 W13 Cs4A 95.3(3) . .
Cs3 W13 Cs4A 113.4(2) 1_655 .
O28 W13 Cs4B 123.3(4) . .
O13T W13 Cs4B 80.4(3) . .
O34 W13 Cs4B 138.6(3) . .
O35 W13 Cs4B 31.3(3) . .
O43 W13 Cs4B 56.4(3) . .
O36 W13 Cs4B 89.5(3) . .
Cs3 W13 Cs4B 121.99(16) 1_655 .
Cs4A W13 Cs4B 9.6(2) . .
O14T W14 O27 102.3(5) . .
O14T W14 O34 98.6(4) . .
O27 W14 O34 99.0(4) . .
O14T W14 O33 98.2(4) . .
O27 W14 O33 95.9(4) . .
O34 W14 O33 154.6(4) . .
O14T W14 O44 88.4(4) . .
O27 W14 O44 168.5(4) . .
O34 W14 O44 83.3(4) . .
O33 W14 O44 78.2(4) . .
O14T W14 O37 168.7(4) . .
O27 W14 O37 87.9(4) . .
O34 W14 O37 84.5(4) . .
O33 W14 O37 75.5(4) . .
O44 W14 O37 81.2(3) . .
O14T W14 Tb2 113.5(3) . .
O27 W14 Tb2 18.6(3) . .
O34 W14 Tb2 110.4(3) . .
O33 W14 Tb2 79.8(3) . .
O44 W14 Tb2 150.9(2) . .
O37 W14 Tb2 75.0(2) . .
O14T W14 Cs3 47.3(3) . 1_655
O27 W14 Cs3 96.7(3) . 1_655
O34 W14 Cs3 52.8(3) . 1_655
O33 W14 Cs3 145.1(3) . 1_655
O44 W14 Cs3 93.7(3) . 1_655
O37 W14 Cs3 137.3(3) . 1_655
Tb2 W14 Cs3 115.21(10) . 1_655
O15T W15 O26 99.3(5) . .
O15T W15 O32 101.6(5) . .
O26 W15 O32 95.3(4) . .
O15T W15 O33 101.4(5) . .
O26 W15 O33 92.1(4) . .
O32 W15 O33 154.3(4) . .
O15T W15 O45 92.2(4) . .
O26 W15 O45 168.4(4) . .
O32 W15 O45 83.5(4) . .
O33 W15 O45 84.4(4) . .
O15T W15 O37 170.8(4) . .
O26 W15 O37 88.3(4) . .
O32 W15 O37 82.5(4) . .
O33 W15 O37 73.2(4) . .
O45 W15 O37 80.0(4) . .
O15T W15 Cs2 59.4(4) . .
O26 W15 Cs2 56.2(3) . .
O32 W15 Cs2 68.4(3) . .
O33 W15 Cs2 134.5(3) . .
O45 W15 Cs2 132.7(3) . .
O37 W15 Cs2 129.6(2) . .
O15T W15 Tb2 111.9(3) . .
O26 W15 Tb2 15.5(3) . .
O32 W15 Tb2 100.9(3) . .
O33 W15 Tb2 80.8(3) . .
O45 W15 Tb2 153.7(3) . .
O37 W15 Tb2 74.9(2) . .
Cs2 W15 Tb2 71.64(2) . .
O16T W16 O45 102.8(5) . .
O16T W16 O39 102.8(5) . .
O45 W16 O39 87.5(4) . .
O16T W16 O46 99.1(5) . .
O45 W16 O46 158.1(4) . .
O39 W16 O46 86.5(4) . .
O16T W16 O48 99.5(5) . .
O45 W16 O48 90.2(4) . .
O39 W16 O48 157.6(4) . .
O46 W16 O48 87.4(4) . .
O16T W16 O40 169.1(4) . .
O45 W16 O40 85.9(4) . .
O39 W16 O40 83.8(4) . .
O46 W16 O40 72.4(4) . .
O48 W16 O40 73.8(4) . .
O16T W16 Cs3 28.8(4) . .
O45 W16 Cs3 121.1(3) . .
O39 W16 Cs3 81.3(3) . .
O46 W16 Cs3 78.7(3) . .
O48 W16 Cs3 118.5(3) . .
O40 W16 Cs3 148.2(2) . .
O17T W17 O42 103.9(5) . .
O17T W17 O41 102.0(5) . .
O42 W17 O41 92.2(4) . .
O17T W17 O46 97.6(5) . .
O42 W17 O46 157.1(4) . .
O41 W17 O46 91.1(4) . .
O17T W17 O47 95.5(4) . .
O42 W17 O47 86.8(4) . .
O41 W17 O47 162.2(4) . .
O46 W17 O47 83.2(4) . .
O17T W17 O40 166.0(4) . .
O42 W17 O40 84.4(4) . .
O41 W17 O40 88.7(4) . .
O46 W17 O40 73.0(4) . .
O47 W17 O40 73.5(4) . .
O17T W17 Cs4A 62.9(4) . 2_546
O42 W17 Cs4A 122.6(4) . 2_546
O41 W17 Cs4A 143.8(4) . 2_546
O46 W17 Cs4A 61.2(4) . 2_546
O47 W17 Cs4A 44.7(3) . 2_546
O40 W17 Cs4A 103.2(3) . 2_546
O17T W17 Cs4B 78.0(4) . .
O42 W17 Cs4B 41.9(3) . .
O41 W17 Cs4B 129.8(3) . .
O46 W17 Cs4B 139.0(3) . .
O47 W17 Cs4B 57.2(3) . .
O40 W17 Cs4B 102.1(3) . .
Cs4A W17 Cs4B 81.5(2) 2_546 .
O17T W17 Cs4A 84.5(4) . .
O42 W17 Cs4A 45.9(4) . .
O41 W17 Cs4A 137.3(4) . .
O46 W17 Cs4A 130.3(4) . .
O47 W17 Cs4A 47.4(3) . .
O40 W17 Cs4A 93.7(3) . .
Cs4A W17 Cs4A 76.7(3) 2_546 .
Cs4B W17 Cs4A 10.73(18) . .
O17T W17 Cs4B 72.3(4) . 2_546
O42 W17 Cs4B 121.3(3) . 2_546
O41 W17 Cs4B 146.4(3) . 2_546
O46 W17 Cs4B 58.1(3) . 2_546
O47 W17 Cs4B 38.3(3) . 2_546
O40 W17 Cs4B 93.8(3) . 2_546
Cs4A W17 Cs4B 9.4(2) 2_546 2_546
Cs4B W17 Cs4B 82.30(18) . 2_546
Cs4A W17 Cs4B 76.0(2) . 2_546
O18T W18 O43 102.9(5) . .
O18T W18 O47 100.4(4) . .
O43 W18 O47 97.6(4) . .
O18T W18 O48 98.2(4) . .
O43 W18 O48 155.7(4) . .
O47 W18 O48 90.4(4) . .
O18T W18 O44 96.9(4) . .
O43 W18 O44 83.2(4) . .
O47 W18 O44 162.0(4) . .
O48 W18 O44 82.3(4) . .
O18T W18 O40 172.5(4) . .
O43 W18 O40 84.6(4) . .
O47 W18 O40 77.4(4) . .
O48 W18 O40 74.7(4) . .
O44 W18 O40 84.8(4) . .
O18T W18 Cs4B 66.7(3) . 2_546
O43 W18 Cs4B 138.0(3) . 2_546
O47 W18 Cs4B 49.2(3) . 2_546
O48 W18 Cs4B 62.4(3) . 2_546
O44 W18 Cs4B 136.8(3) . 2_546
O40 W18 Cs4B 107.1(3) . 2_546
O18T W18 Cs4A 82.2(4) . .
O43 W18 Cs4A 53.3(4) . .
O47 W18 Cs4A 53.9(4) . .
O48 W18 Cs4A 143.2(3) . .
O44 W18 Cs4A 134.4(3) . .
O40 W18 Cs4A 101.9(3) . .
Cs4B W18 Cs4A 84.8(2) 2_546 .
O18T W18 Cs4A 75.3(4) . 2_546
O43 W18 Cs4A 131.0(4) . 2_546
O47 W18 Cs4A 38.2(4) . 2_546
O48 W18 Cs4A 66.4(3) . 2_546
O44 W18 Cs4A 145.7(3) . 2_546
O40 W18 Cs4A 99.2(3) . 2_546
Cs4B W18 Cs4A 11.1(2) 2_546 2_546
Cs4A W18 Cs4A 78.4(3) . 2_546
O18T W18 Cs4B 89.4(3) . .
O43 W18 Cs4B 54.6(3) . .
O47 W18 Cs4B 48.0(3) . .
O48 W18 Cs4B 138.3(3) . .
O44 W18 Cs4B 137.7(3) . .
O40 W18 Cs4B 94.3(3) . .
Cs4B W18 Cs4B 83.92(18) 2_546 .
Cs4A W18 Cs4B 8.3(2) . .
Cs4A W18 Cs4B 76.3(2) 2_546 .

loop_
_geom_bond_atom_site_label_1
_geom_bond_atom_site_label_2
_geom_bond_distance
_geom_bond_site_symmetry_2
O1 W1 1.858(10) .
O1 W2 2.055(10) .
O1T W1 1.738(10) .
O2 W1 1.939(10) .
O2 W3 1.952(10) .
O2T W2 1.735(11) .
O3 W3 1.910(10) .
O3 W2 1.998(10) .
O3T W3 1.740(11) .
O3T Na1A 2.347(14) 2_557
O3T Na1B 2.36(2) 2_557
O3T Cs2 3.292(12) 2_557
O4 W9 1.821(10) .
O4 W1 2.052(10) .
O4T W4 1.762(11) .
O4T Tb3 2.321(11) .
O5 W1 1.833(10) .
O5 W4 2.053(10) .
O5T W5 1.738(11) .
O6 W2 1.839(10) .
O6 W5 2.072(10) .
O6T W6 1.766(9) .
O6T Tb2 2.341(9) 2_657
O7 Si1 1.670(10) .
O7 W3 2.290(9) .
O7 W2 2.296(9) .
O7 W1 2.314(10) .
O7T W7 1.731(11) .
O7T Cs2 3.229(11) 2_557
O7T Cs1 3.268(11) 2_657
O7T Cs2 3.405(11) .
O8 W2 1.817(10) .
O8 W6 2.131(10) .
O8T W8 1.725(10) .
O8T Cs1 3.048(11) 1_455
O8T Cs2 3.311(10) 2_557
O9 W3 1.848(10) .
O9 W7 2.055(10) .
O9 Cs2 3.501(10) 2_557
O9T W9 1.738(10) .
O10 W8 1.914(10) .
O10 W3 1.966(10) .
O10 Cs2 3.524(10) 2_557
O10T W10 1.725(11) .
O10T Cs1 2.996(11) 1_455
O11 W7 1.917(9) .
O11 W6 1.943(9) .
O11 Tb2 3.928(9) 2_657
O11 Tb2 4.082(10) .
O11T W11 1.742(11) .
O12 W6 1.883(10) .
O12 W5 1.928(10) .
O12 Cs1 3.162(10) .
O12T W12 1.749(11) .
O12T Cs4B 3.549(14) .
O13 W5 1.926(10) .
O13 W4 1.941(10) .
O13T W13 1.754(10) .
O13T Cs3 3.106(11) 1_655
O14 W9 1.896(10) .
O14 W4 1.906(10) .
O14T W14 1.748(10) .
O14T Cs3 3.280(11) 1_655
O15 W9 1.936(10) .
O15 W8 1.955(10) .
O15T W15 1.736(11) .
O15T Na1A 2.317(14) .
O15T Na1B 2.34(2) .
O15T Cs2 3.324(11) .
O16 W8 1.890(9) .
O16 W7 1.914(9) .
O16 Cs2 3.526(9) 2_557
O16 Cs2 3.652(10) .
O16T W16 1.706(11) .
O16T Cs3 3.133(12) .
O17 Si1 1.627(10) .
O17 W6 2.194(9) .
O17 W7 2.367(9) .
O17 Tb2 4.027(10) .
O17T W17 1.738(10) .
O17T Tb3 2.331(10) 2_556
O17T Cs4A 3.506(18) 2_546
O18 Si1 1.640(10) .
O18 W4 2.246(10) .
O18 W5 2.261(10) .
O18T W18 1.741(10) .
O18T Tb3 2.371(10) 1_545
O18T Cs4B 3.587(13) 2_546
O19 Si1 1.642(10) .
O19 W9 2.243(10) .
O19 W8 2.244(10) .
O20 W7 1.776(10) .
O20 Tb2 2.348(10) .
O20 Cs2 3.172(10) .
O21 W6 1.773(10) .
O21 Tb2 2.377(10) .
O21 Cs1 3.248(9) .
O22 W5 1.778(10) .
O22 Tb1A 2.317(11) .
O22 Tb1B 2.447(13) .
O22 Cs1 3.517(10) .
O23 W4 1.761(10) .
O23 Tb1B 2.322(13) .
O23 Tb1A 2.411(10) .
O24 W11 1.814(11) .
O24 W9 2.024(11) .
O25 W10 1.901(10) .
O25 W8 1.920(10) .
O26 W15 1.781(10) .
O26 Tb2 2.292(10) .
O26 Cs2 3.221(10) .
O27 W14 1.752(10) .
O27 Tb2 2.398(10) .
O28 W13 1.750(11) .
O28 Tb1A 2.337(11) .
O28 Tb1B 2.493(14) .
O29 W12 1.769(10) .
O29 Tb1B 2.333(13) .
O29 Tb1A 2.385(10) .
O30 W11 1.893(10) .
O30 W12 1.920(10) .
O31 W11 1.916(10) .
O31 W10 1.922(10) .
O32 W10 1.896(10) .
O32 W15 1.909(10) .
O32 Cs2 3.614(10) .
O33 W15 1.926(9) .
O33 W14 1.938(9) .
O33 Tb2 4.117(9) .
O34 W14 1.882(10) .
O34 W13 1.925(9) .
O34 Cs3 3.413(11) 1_655
O35 W13 1.932(10) .
O35 W12 1.938(10) .
O35 Cs4A 2.988(16) .
O35 Cs4B 3.024(13) .
O36 Si2 1.628(10) .
O36 W13 2.234(9) .
O36 W12 2.288(9) .
O37 Si2 1.622(10) .
O37 W14 2.225(9) .
O37 W15 2.333(9) .
O37 Tb2 4.037(9) .
O38 Si2 1.627(10) .
O38 W11 2.257(9) .
O38 W10 2.258(9) .
O39 W16 1.927(10) .
O39 W10 1.941(10) .
O40 Si2 1.646(10) .
O40 W18 2.288(9) .
O40 W17 2.305(9) .
O40 W16 2.341(9) .
O41 W17 1.832(10) .
O41 W11 2.070(10) .
O42 W17 1.826(10) .
O42 W12 2.081(10) .
O42 Cs4B 3.100(13) .
O42 Cs4A 3.290(16) .
O43 W18 1.786(10) .
O43 W13 2.118(10) .
O43 Cs4A 3.261(16) .
O43 Cs4B 3.769(13) .
O44 W18 2.066(9) .
O44 W14 2.223(10) .
O45 W16 1.839(9) .
O45 W15 2.033(9) .
O46 W16 1.941(10) .
O46 W17 1.960(10) .
O46 Cs4A 3.449(16) 2_546
O46 Cs4B 3.717(13) 2_546
O47 W18 1.857(10) .
O47 W17 2.049(10) .
O47 Cs4A 2.870(16) 2_546
O47 Cs4B 3.030(13) 2_546
O47 Cs4A 3.269(16) .
O47 Cs4B 3.545(13) .
O48 W16 1.947(10) .
O48 W18 1.965(10) .
O48 Cs4B 3.460(13) 2_546
O48 Cs4A 3.760(16) 2_546
O49 Tb2 2.387(11) .
O50 Tb2 2.415(11) .
O50 Cs1 3.354(12) .
O51 Tb1A 2.459(14) .
O51 Cs1 3.217(14) .
O51 Tb2 3.986(14) .
O52 Tb1A 2.415(13) .
O52 Tb1B 2.831(14) .
O53 Tb1B 2.358(14) .
O53 Tb1A 2.434(12) .
O53 Cs1 3.759(12) .
O54 Na1B 2.62(4) .
O54 Cs2 3.06(3) .
O55 Tb3 2.406(11) .
O55 Cs3 3.575(13) 1_665
O56 Tb3 2.383(13) .
O57 Tb3 2.425(12) .
O57 Cs4A 3.078(18) 1_565
O58 Tb3 2.410(13) .
O59 Tb3 2.403(14) .
O60 Cs3 3.237(15) .
O62 Cs2 3.66(3) .
O63 Na1A 2.73(4) .
O64 Na1A 2.74(2) .
O64 Na2 2.88(2) .
O65 Na2 1.415(17) 2_546
O65 Cs4B 3.176(18) .
O66 Cs4B 3.42(3) .
O67 Cs4B 2.75(6) .
O67 Cs4A 3.03(6) .
O68 Cs4A 3.08(4) 2_546
O68 Cs3 3.35(4) .
O68 Cs4B 3.46(4) 2_546
O69 Tb2 2.472(12) .
O70 Cs3 2.95(2) .
O71 Cs1 3.707(15) .
O73 Tb1B 1.83(2) .
O73 Tb1A 2.36(2) .
O78 Cs3 3.22(10) 1_665
Na1A Na1B 1.30(2) .
Na1A O3T 2.347(14) 2_557
Na1A Na1B 3.12(2) 2_547
Na1A Na1A 3.375(18) 2_547
Na1A Cs2 4.526(9) .
Na1B O3T 2.36(2) 2_557
Na1B Na1A 3.12(2) 2_547
Na1B Na1B 3.39(4) 2_547
Na1B Cs2 4.085(19) .
Na2 O65 1.415(17) 2_546
Na2 Cs4B 4.311(14) 2_546
Na2 Cs4A 4.931(17) 2_546
Cs1 O10T 2.996(11) 1_655
Cs1 O8T 3.048(11) 1_655
Cs1 O7T 3.268(11) 2_657
Cs1 W6 3.8753(12) .
Cs1 W5 4.0906(13) .
Cs2 O7T 3.229(11) 2_557
Cs2 O3T 3.292(12) 2_557
Cs2 O8T 3.311(10) 2_557
Cs2 O9 3.501(10) 2_557
Cs2 O10 3.524(10) 2_557
Cs2 O16 3.526(9) 2_557
Cs3 O13T 3.106(11) 1_455
Cs3 O78 3.22(10) 1_445
Cs3 O14T 3.280(11) 1_455
Cs3 O34 3.413(11) 1_455
Cs3 O55 3.575(13) 1_445
Cs3 W13 4.077(5) 1_455
Cs3 W14 4.205(5) 1_455
Cs3 W16 4.517(5) .
Cs4A Cs4B 0.799(13) .
Cs4A O47 2.870(16) 2_546
Cs4A O68 3.08(4) 2_546
Cs4A O57 3.078(18) 1_545
Cs4A O46 3.449(16) 2_546
Cs4A O17T 3.506(18) 2_546
Cs4A O48 3.760(16) 2_546
Cs4B O47 3.030(13) 2_546
Cs4B O68 3.46(4) 2_546
Cs4B O48 3.460(13) 2_546
Cs4B O18T 3.587(13) 2_546
Tb1A Tb1B 0.527(5) .
Tb2 O6T 2.341(9) 2_657
Tb2 W6 3.9148(8) 2_657
Tb2 O11 3.928(9) 2_657
Tb2 W15 3.9581(9) .
Tb2 W6 3.9855(9) .
Tb2 W7 3.9870(9) .
Tb2 W14 3.9929(9) .
Tb3 O17T 2.331(10) 2_556
Tb3 O18T 2.371(10) 1_565
Tb3 Cs4A 4.806(14) 1_565
W3 Cs2 3.9545(13) 2_557
W6 Tb2 3.9148(8) 2_657
W7 Cs2 4.0546(13) 2_557
W7 Cs1 4.3124(13) 2_657
W8 Cs2 4.0262(13) 2_557
W10 Cs1 4.4872(12) 1_455
W13 Cs3 4.077(5) 1_655
W14 Cs3 4.205(5) 1_655
W17 Cs4A 3.937(13) 2_546
W17 Cs4B 4.360(9) 2_546
W18 Cs4B 3.898(8) 2_546
W18 Cs4A 4.089(13) 2_546
